data_7128462
loop_
_publ_author_name
'Metzelaars, Marvin'
'Sanz, Sergio'
'Rawson, Jeff'
'Hartmann, Rudolf'
'Schneider, Claus M.'
'K\"ogerler, Paul'

_publ_section_title
;
 Fusing pyrene and ferrocene into a chiral, redox-active triangle.
;
_journal_issue 54
_journal_name_full 'Chemical communications (Cambridge, England)'
_journal_page_first 6660
_journal_page_last 6663
_journal_paper_doi 10.1039/d1cc02191e
_journal_volume 57
_journal_year 2021
_chemical_formula_moiety 'C78 H48 Fe3, 5(C4 H8 O)'
_chemical_formula_sum 'C98 H88 Fe3 O5'
_chemical_formula_weight 1513.23
_space_group_crystal_system triclinic
_space_group_IT_number 2
_space_group_name_Hall '-P 1'
_space_group_name_H-M_alt 'P -1'
_atom_sites_solution_hydrogens geom
_atom_sites_solution_primary dual
_audit_creation_method
;
Olex2 1.2
(compiled 2018.05.29 svn.r3508 for OlexSys, GUI svn.r5506)
;
_audit_update_record
;
2021-04-09 deposited with the CCDC.	2021-06-07 downloaded from the CCDC.
;
_cell_angle_alpha 78.866(2)
_cell_angle_beta 79.702(2)
_cell_angle_gamma 87.174(2)
_cell_formula_units_Z 2
_cell_length_a 11.4240(3)
_cell_length_b 17.7656(4)
_cell_length_c 18.4462(3)
_cell_measurement_reflns_used 19668
_cell_measurement_temperature 100.3(3)
_cell_measurement_theta_max 29.0320
_cell_measurement_theta_min 3.4870
_cell_volume 3613.67(14)
_computing_cell_refinement 'CrysAlisPro 1.171.38.46 (Rigaku OD, 2017)'
_computing_data_collection 'CrysAlisPro 1.171.38.46 (Rigaku OD, 2017)'
_computing_data_reduction 'CrysAlisPro 1.171.38.46 (Rigaku OD, 2017)'
_computing_molecular_graphics 'Olex2 (Dolomanov et al., 2009)'
_computing_publication_material 'Olex2 (Dolomanov et al., 2009)'
_computing_structure_refinement 'SHELXL 2018/3 (Sheldrick, 2018)'
_computing_structure_solution 'SHELXT 2014/5 (Sheldrick, 2014)'
_diffrn_ambient_environment N~2~
_diffrn_ambient_temperature 100.3(3)
_diffrn_detector 'CCD plate'
_diffrn_detector_area_resol_mean 10.4623
_diffrn_detector_type Atlas
_diffrn_measured_fraction_theta_full 0.998
_diffrn_measured_fraction_theta_max 0.887
_diffrn_measurement_details
;
List of Runs (angles in degrees, time in seconds):

  # Type    Start    End  Width  t~exp~   \w     \q     \k     \f   Frames
#--------------------------------------------------------------------------
  1  \w    -42.00  66.00   0.75   22.50    --  -10.54  77.00   0.00  144
  2  \w    -42.00  66.00   0.75   22.50    --  -10.54  77.00-120.00  144
  3  \w    -22.00  87.50   0.75   22.50    --   11.01  77.00 -90.00  146
  4  \w    -22.00  87.50   0.75   22.50    --   11.01  77.00 150.00  146
  5  \w    -84.00  14.25   0.75   22.50    --  -10.54 -38.00 -60.00  131
  6  \w    -19.00  52.25   0.75   22.50    --   11.01 -99.00 120.00   95
  7  \w    -19.00  52.25   0.75   22.50    --   11.01 -99.00-150.00   95
  8  \w    -20.00  17.50   0.75   22.50    --   11.01 -99.00   0.00   50
  9  \w    -19.00  52.25   0.75   22.50    --   11.01 -99.00 150.00   95
;
_diffrn_measurement_device 'four-circle diffractometer'
_diffrn_measurement_device_type 'SuperNova, Dual, Cu at zero, Atlas'
_diffrn_measurement_method '\w scans'
_diffrn_orient_matrix_type 'CrysAlisPro convention (1999,Acta A55,543-557)'
_diffrn_orient_matrix_UB_11 0.0501712000
_diffrn_orient_matrix_UB_12 -0.0205024000
_diffrn_orient_matrix_UB_13 0.0119238000
_diffrn_orient_matrix_UB_21 0.0330217000
_diffrn_orient_matrix_UB_22 0.0343493000
_diffrn_orient_matrix_UB_23 -0.0097135000
_diffrn_orient_matrix_UB_31 -0.0193799000
_diffrn_orient_matrix_UB_32 0.0074796000
_diffrn_orient_matrix_UB_33 0.0366952000
_diffrn_radiation_monochromator mirror
_diffrn_radiation_probe x-ray
_diffrn_radiation_type MoK\a
_diffrn_radiation_wavelength 0.71073
_diffrn_reflns_av_R_equivalents 0.0619
_diffrn_reflns_av_unetI/netI 0.0669
_diffrn_reflns_Laue_measured_fraction_full 0.998
_diffrn_reflns_Laue_measured_fraction_max 0.887
_diffrn_reflns_limit_h_max 15
_diffrn_reflns_limit_h_min -15
_diffrn_reflns_limit_k_max 24
_diffrn_reflns_limit_k_min -24
_diffrn_reflns_limit_l_max 25
_diffrn_reflns_limit_l_min -25
_diffrn_reflns_number 80096
_diffrn_reflns_point_group_measured_fraction_full 0.998
_diffrn_reflns_point_group_measured_fraction_max 0.887
_diffrn_reflns_theta_full 25.242
_diffrn_reflns_theta_max 29.761
_diffrn_reflns_theta_min 3.408
_diffrn_source 'micro-focus sealed X-ray tube'
_diffrn_source_type 'SuperNova (Mo) X-ray Source'
_exptl_absorpt_coefficient_mu 0.654
_exptl_absorpt_correction_T_max 1.000
_exptl_absorpt_correction_T_min 0.472
_exptl_absorpt_correction_type gaussian
_exptl_absorpt_process_details
;
CrysAlisPro 1.171.38.46 (Rigaku Oxford Diffraction, 2017)
Numerical absorption correction based on gaussian integration over
			a multifaceted crystal model
;
_exptl_crystal_colour 'clear reddish orange'
_exptl_crystal_colour_lustre clear
_exptl_crystal_colour_modifier reddish
_exptl_crystal_colour_primary orange
_exptl_crystal_density_diffrn 1.391
_exptl_crystal_description plate
_exptl_crystal_F_000 1588
_exptl_crystal_recrystallization_method
'crystals grown from THF using vapor diffusion method with cyclohexane as countersolvent'
_exptl_crystal_size_max 0.409
_exptl_crystal_size_mid 0.201
_exptl_crystal_size_min 0.182
_refine_diff_density_max 0.815
_refine_diff_density_min -0.911
_refine_diff_density_rms 0.079
_refine_ls_extinction_method none
_refine_ls_goodness_of_fit_ref 1.026
_refine_ls_hydrogen_treatment constr
_refine_ls_matrix_type full
_refine_ls_number_parameters 1149
_refine_ls_number_reflns 18292
_refine_ls_number_restraints 704
_refine_ls_restrained_S_all 1.049
_refine_ls_R_factor_all 0.0929
_refine_ls_R_factor_gt 0.0551
_refine_ls_shift/su_max 0.000
_refine_ls_shift/su_mean 0.000
_refine_ls_structure_factor_coef Fsqd
_refine_ls_weighting_details 'w=1/[\s^2^(Fo^2^)+(0.0472P)^2^+3.9500P] where P=(Fo^2^+2Fc^2^)/3'
_refine_ls_weighting_scheme calc
_refine_ls_wR_factor_gt 0.1143
_refine_ls_wR_factor_ref 0.1349
_reflns_Friedel_coverage 0.000
_reflns_number_gt 12738
_reflns_number_total 18292
_reflns_threshold_expression 'I > 2\s(I)'
_cod_data_source_file d1cc02191e6.cif
_cod_data_source_block mm259
_cod_depositor_comments 'Adding full bibliography for 7128459--7128462.cif.'
_cod_original_cell_volume 3613.68(14)
_cod_database_code 7128462
_shelx_space_group_comment
;
The symmetry employed for this shelxl refinement is uniquely defined
by the following loop, which should always be used as a source of
symmetry information in preference to the above space-group names.
They are only intended as comments.
;
_shelx_estimated_absorpt_t_max 0.890
_shelx_estimated_absorpt_t_min 0.776
_olex2_refinement_description
;
1. Fixed Uiso
 At 1.2 times of:
  All C(H) groups, All C(H,H) groups, All C(H,H,H,H) groups
2. Restrained distances
 O1D-C4D \\sim O1E-C4E
 with sigma of 0.02
 O1D-C1D \\sim O1E-C1E
 with sigma of 0.02
 C3D-C4D \\sim C3E-C4E
 with sigma of 0.02
 C3D-C2D \\sim C3E-C2E
 with sigma of 0.02
 C1D-C2D \\sim C1E-C2E
 with sigma of 0.02
 O1D-C3D \\sim O1E-C3E
 with sigma of 0.04
 O1D-C2D \\sim O1E-C2E
 with sigma of 0.04
 C3D-C1D \\sim C3E-C1E
 with sigma of 0.04
 C4D-C1D \\sim C4E-C1E
 with sigma of 0.04
 C4D-C2D \\sim C4E-C2E
 with sigma of 0.04
 O1F-C1F \\sim O1G-C1G
 with sigma of 0.02
 O1F-C4F \\sim O1G-C4G
 with sigma of 0.02
 C3F-C2F \\sim C3G-C2G
 with sigma of 0.02
 C3F-C4F \\sim C3G-C4G
 with sigma of 0.02
 C2F-C1F \\sim C2G-C1G
 with sigma of 0.02
 O1F-C3F \\sim O1G-C3G
 with sigma of 0.04
 O1F-C2F \\sim O1G-C2G
 with sigma of 0.04
 C3F-C1F \\sim C3G-C1G
 with sigma of 0.04
 C2F-C4F \\sim C2G-C4G
 with sigma of 0.04
 C1F-C4F \\sim C1G-C4G
 with sigma of 0.04
 O1H-C1H \\sim O1I-C1I
 with sigma of 0.02
 O1H-C4H \\sim O1I-C4I
 with sigma of 0.02
 C2H-C1H \\sim C2I-C1I
 with sigma of 0.02
 C2H-C3H \\sim C2I-C3I
 with sigma of 0.02
 C3H-C4H \\sim C3I-C4I
 with sigma of 0.02
 O1H-C2H \\sim O1I-C2I
 with sigma of 0.04
 O1H-C3H \\sim O1I-C3I
 with sigma of 0.04
 C2H-C4H \\sim C2I-C4I
 with sigma of 0.04
 C1H-C3H \\sim C1I-C3I
 with sigma of 0.04
 C1H-C4H \\sim C1I-C4I
 with sigma of 0.04
 O1L-C1L \\sim O1M-C1M
 with sigma of 0.02
 O1L-C4L \\sim O1M-C4M
 with sigma of 0.02
 C3L-C4L \\sim C3M-C4M
 with sigma of 0.02
 C3L-C2L \\sim C3M-C2M
 with sigma of 0.02
 C1L-C2L \\sim C1M-C2M
 with sigma of 0.02
 O1L-C3L \\sim O1M-C3M
 with sigma of 0.04
 O1L-C2L \\sim O1M-C2M
 with sigma of 0.04
 C3L-C1L \\sim C3M-C1M
 with sigma of 0.04
 C1L-C4L \\sim C1M-C4M
 with sigma of 0.04
 C4L-C2L \\sim C4M-C2M
 with sigma of 0.04
 C4K-C3J \\sim C4K-C3K
 with sigma of 0.02
 C2K-C3J \\sim C2K-C3K
 with sigma of 0.02
3. Rigid bond restraints
 O1D, O1E, C1D, C2D, C3D, C4D, C1E, C2E, C3E, C4E
 with sigma for 1-2 distances of 0.005 and sigma for 1-3 distances of 0.005
4. Uiso/Uaniso restraints and constraints
O1D \\sim O1E \\sim C1D \\sim C2D \\sim C3D \\sim C4D \\sim C1E \\sim C2E \\sim
C3E \\sim C4E \\sim O1F \\sim O1G \\sim C1F \\sim C2F \\sim C3F \\sim C4F \\sim
C1G \\sim C2G \\sim C3G \\sim C4G \\sim O1H \\sim O1I \\sim C1H \\sim C2H \\sim
C3H \\sim C4H \\sim C1I \\sim C2I \\sim C3I \\sim C4I \\sim O1K \\sim C3J \\sim
C1K \\sim C2K \\sim C3K \\sim C4K \\sim O1L \\sim O1M \\sim C1L \\sim C2L \\sim
C3L \\sim C4L \\sim C1M \\sim C2M \\sim C3M \\sim C4M: within 2A with sigma of
0.01 and sigma for terminal atoms of 0.02
5. Others
 Sof(O1E)=Sof(C1E)=Sof(H1EA)=Sof(H1EB)=Sof(C2E)=Sof(H2EA)=Sof(H2EB)=Sof(C3E)=
 Sof(H3EA)=Sof(H3EB)=Sof(C4E)=Sof(H4EA)=Sof(H4EB)=1-FVAR(1)
 Sof(O1D)=Sof(C1D)=Sof(H1DA)=Sof(H1DB)=Sof(C2D)=Sof(H2DA)=Sof(H2DB)=Sof(C3D)=
 Sof(H3DA)=Sof(H3DB)=Sof(C4D)=Sof(H4DA)=Sof(H4DB)=FVAR(1)
 Sof(O1G)=Sof(C1G)=Sof(H1GA)=Sof(H1GB)=Sof(C2G)=Sof(H2GB)=Sof(H2GA)=Sof(C3G)=
 Sof(H3GA)=Sof(H3GB)=Sof(C4G)=Sof(H4GA)=Sof(H4GB)=1-FVAR(2)
 Sof(O1F)=Sof(C1F)=Sof(H1FA)=Sof(H1FB)=Sof(C2F)=Sof(H2FB)=Sof(H2FA)=Sof(C3F)=
 Sof(H3FA)=Sof(H3FB)=Sof(C4F)=Sof(H4FA)=Sof(H4FB)=FVAR(2)
 Sof(O1I)=Sof(C1I)=Sof(H1IA)=Sof(H1IB)=Sof(C2I)=Sof(H2IA)=Sof(H2IB)=Sof(C3I)=
 Sof(H3IA)=Sof(H3IB)=Sof(C4I)=Sof(H4IA)=Sof(H4IB)=1-FVAR(3)
 Sof(O1H)=Sof(C1H)=Sof(H1HA)=Sof(H1HB)=Sof(C2H)=Sof(H2HA)=Sof(H2HB)=Sof(C3H)=
 Sof(H3HA)=Sof(H3HB)=Sof(C4H)=Sof(H4HA)=Sof(H4HB)=FVAR(3)
 Sof(O1M)=Sof(C1M)=Sof(H1MA)=Sof(H1MB)=Sof(C2M)=Sof(H2MB)=Sof(H2MA)=Sof(C3M)=
 Sof(H3MB)=Sof(H3MA)=Sof(C4M)=Sof(H4MB)=Sof(H4MA)=1-FVAR(4)
 Sof(O1L)=Sof(C1L)=Sof(H1LA)=Sof(H1LB)=Sof(C2L)=Sof(H2LB)=Sof(H2LA)=Sof(C3L)=
 Sof(H3LB)=Sof(H3LA)=Sof(C4L)=Sof(H4LB)=Sof(H4LA)=FVAR(4)
 Sof(H2KC)=Sof(H2KD)=Sof(C3K)=Sof(H3KA)=Sof(H3KB)=Sof(H4KC)=Sof(H4KD)=1-FVAR(5)
 Sof(C3J)=Sof(H3JA)=Sof(H3JB)=Sof(H2KA)=Sof(H2KB)=Sof(H4KA)=Sof(H4KB)=FVAR(5)
6.a Secondary CH2 refined with riding coordinates:
 C1D(H1DA,H1DB), C2D(H2DA,H2DB), C3D(H3DA,H3DB), C4D(H4DA,H4DB), C1E(H1EA,
 H1EB), C2E(H2EA,H2EB), C3E(H3EA,H3EB), C4E(H4EA,H4EB), C1F(H1FA,H1FB),
 C2F(H2FB,H2FA), C3F(H3FA,H3FB), C4F(H4FA,H4FB), C1G(H1GA,H1GB), C2G(H2GB,H2GA),
  C3G(H3GA,H3GB), C4G(H4GA,H4GB), C1H(H1HA,H1HB), C2H(H2HA,H2HB), C3H(H3HA,
 H3HB), C4H(H4HA,H4HB), C1I(H1IA,H1IB), C2I(H2IA,H2IB), C3I(H3IA,H3IB),
 C4I(H4IA,H4IB), C3J(H3JA,H3JB), C1K(H1KA,H1KB), C2K(H2KA,H2KB), C2K(H2KC,H2KD),
  C3K(H3KA,H3KB), C4K(H4KA,H4KB), C4K(H4KC,H4KD), C1L(H1LA,H1LB), C2L(H2LB,
 H2LA), C3L(H3LB,H3LA), C4L(H4LB,H4LA), C1M(H1MA,H1MB), C2M(H2MB,H2MA),
 C3M(H3MB,H3MA), C4M(H4MB,H4MA)
6.b Aromatic/amide H refined with riding coordinates:
 C1A(H1A), C2A(H2A), C3A(H3A), C4A(H4A), C6A(H6A), C8A(H8A), C10A(H10A),
 C11A(H11A), C13A(H13A), C15A(H15A), C17A(H17A), C18A(H18A), C22A(H22A),
 C23A(H23A), C24A(H24A), C25A(H25A), C1B(H1B), C2B(H2B), C3B(H3B), C4B(H4B),
 C6B(H6B), C8B(H8B), C10B(H10B), C11B(H11B), C13B(H13B), C15B(H15B), C17B(H17B),
  C18B(H18B), C22B(H22B), C23B(H23B), C24B(H24B), C25B(H25B), C1C(H1C),
 C2C(H2C), C3C(H3C), C4C(H4C), C6C(H6C), C8C(H8C), C10C(H10C), C11C(H11C),
 C13C(H13C), C15C(H15C), C17C(H17C), C18C(H18C), C22C(H22C), C23C(H23C),
 C24C(H24C), C25C(H25C)
;

loop_
_space_group_symop_operation_xyz
'x, y, z'
'-x, -y, -z'

loop_
_atom_site_label
_atom_site_type_symbol
_atom_site_fract_x
_atom_site_fract_y
_atom_site_fract_z
_atom_site_U_iso_or_equiv
_atom_site_adp_type
_atom_site_occupancy
_atom_site_site_symmetry_order
_atom_site_calc_flag
_atom_site_refinement_flags_posn
_atom_site_refinement_flags_adp
_atom_site_refinement_flags_occupancy
_atom_site_disorder_assembly
_atom_site_disorder_group
Fe1A Fe 0.03653(3) 0.74064(2) 0.21879(2) 0.02154(10) Uani 1 1 d . . . . .
Fe1B Fe 0.95349(3) 0.36211(2) 0.38322(2) 0.01961(9) Uani 1 1 d . . . . .
Fe1C Fe 0.11654(3) 0.06509(2) 0.14162(2) 0.02055(9) Uani 1 1 d . . . . .
C1A C 0.0460(2) 0.76239(16) 0.32270(15) 0.0277(6) Uani 1 1 d . . . . .
H1A H 0.093994 0.799864 0.333050 0.033 Uiso 1 1 calc R . . . .
C2A C -0.0723(2) 0.77402(17) 0.30822(16) 0.0302(6) Uani 1 1 d . . . . .
H2A H -0.117141 0.820551 0.307399 0.036 Uiso 1 1 calc R . . . .
C3A C -0.1119(2) 0.70384(17) 0.29516(16) 0.0302(6) Uani 1 1 d . . . . .
H3A H -0.187773 0.695349 0.284167 0.036 Uiso 1 1 calc R . . . .
C4A C -0.0176(2) 0.64851(16) 0.30148(15) 0.0250(6) Uani 1 1 d . . . . .
H4A H -0.019592 0.596798 0.295163 0.030 Uiso 1 1 calc R . . . .
C5A C 0.0804(2) 0.68454(15) 0.31899(14) 0.0238(6) Uani 1 1 d . . . . .
C6A C 0.2035(2) 0.56662(15) 0.34653(15) 0.0242(6) Uani 1 1 d . . . . .
H6A H 0.138722 0.538084 0.340789 0.029 Uiso 1 1 calc R . . . .
C7A C 0.1935(2) 0.64637(15) 0.33518(14) 0.0227(5) Uani 1 1 d . . . . .
C8A C 0.2899(2) 0.68800(15) 0.34371(15) 0.0240(6) Uani 1 1 d . . . . .
H8A H 0.284831 0.742435 0.335380 0.029 Uiso 1 1 calc R . . . .
C9A C 0.3933(2) 0.65082(15) 0.36429(15) 0.0225(5) Uani 1 1 d . . . . .
C10A C 0.4926(2) 0.69166(15) 0.37576(16) 0.0273(6) Uani 1 1 d . . . . .
H10A H 0.488917 0.746076 0.368715 0.033 Uiso 1 1 calc R . . . .
C11A C 0.5905(2) 0.65414(15) 0.39627(16) 0.0265(6) Uani 1 1 d . . . . .
H11A H 0.653347 0.682922 0.404332 0.032 Uiso 1 1 calc R . . . .
C12A C 0.6030(2) 0.57203(15) 0.40635(14) 0.0220(5) Uani 1 1 d . . . . .
C13A C 0.7051(2) 0.53204(15) 0.42476(15) 0.0235(6) Uani 1 1 d . . . . .
H13A H 0.769784 0.559927 0.431699 0.028 Uiso 1 1 calc R . . . .
C14A C 0.7150(2) 0.45265(15) 0.43323(14) 0.0216(5) Uani 1 1 d . . . . .
C15A C 0.6189(2) 0.41196(15) 0.42354(15) 0.0234(5) Uani 1 1 d . . . . .
H15A H 0.624726 0.357665 0.429430 0.028 Uiso 1 1 calc R . . . .
C16A C 0.5148(2) 0.44921(15) 0.40546(14) 0.0220(5) Uani 1 1 d . . . . .
C17A C 0.4159(2) 0.40793(16) 0.39487(16) 0.0270(6) Uani 1 1 d . . . . .
H17A H 0.420617 0.353591 0.401017 0.032 Uiso 1 1 calc R . . . .
C18A C 0.3167(2) 0.44519(16) 0.37636(16) 0.0272(6) Uani 1 1 d . . . . .
H18A H 0.252530 0.416443 0.369975 0.033 Uiso 1 1 calc R . . . .
C19A C 0.3056(2) 0.52715(15) 0.36607(15) 0.0225(5) Uani 1 1 d . . . . .
C20A C 0.4016(2) 0.56961(15) 0.37579(14) 0.0214(5) Uani 1 1 d . . . . .
C21A C 0.5059(2) 0.53018(14) 0.39608(14) 0.0198(5) Uani 1 1 d . . . . .
C22A C 0.9362(2) 0.44224(16) 0.45155(15) 0.0251(6) Uani 1 1 d . . . . .
H22A H 0.956256 0.494870 0.436262 0.030 Uiso 1 1 calc R . . . .
C23A C 1.0137(2) 0.38140(17) 0.47651(15) 0.0285(6) Uani 1 1 d . . . . .
H23A H 1.094290 0.386486 0.481171 0.034 Uiso 1 1 calc R . . . .
C24A C 0.9503(3) 0.31207(17) 0.49320(15) 0.0282(6) Uani 1 1 d . . . . .
H24A H 0.980881 0.262549 0.510904 0.034 Uiso 1 1 calc R . . . .
C25A C 0.8328(2) 0.32923(16) 0.47893(14) 0.0251(6) Uani 1 1 d . . . . .
H25A H 0.771566 0.293081 0.485205 0.030 Uiso 1 1 calc R . . . .
C26A C 0.8225(2) 0.41040(15) 0.45344(14) 0.0219(5) Uani 1 1 d . . . . .
C1B C 1.0044(2) 0.28007(16) 0.31969(15) 0.0244(6) Uani 1 1 d . . . . .
H1B H 1.011207 0.226693 0.338726 0.029 Uiso 1 1 calc R . . . .
C2B C 1.0960(2) 0.33449(17) 0.30793(15) 0.0272(6) Uani 1 1 d . . . . .
H2B H 1.174874 0.323739 0.317177 0.033 Uiso 1 1 calc R . . . .
C3B C 1.0494(2) 0.40769(16) 0.27996(15) 0.0272(6) Uani 1 1 d . . . . .
H3B H 1.091824 0.454421 0.267010 0.033 Uiso 1 1 calc R . . . .
C4B C 0.9289(2) 0.39913(16) 0.27467(14) 0.0242(6) Uani 1 1 d . . . . .
H4B H 0.876193 0.439351 0.258440 0.029 Uiso 1 1 calc R . . . .
C5B C 0.8998(2) 0.31942(15) 0.29795(14) 0.0226(5) Uani 1 1 d . . . . .
C6B C 0.6947(2) 0.32951(15) 0.26729(15) 0.0235(6) Uani 1 1 d . . . . .
H6B H 0.703242 0.383600 0.254086 0.028 Uiso 1 1 calc R . . . .
C7B C 0.7870(2) 0.28448(15) 0.29438(14) 0.0225(5) Uani 1 1 d . . . . .
C8B C 0.7728(2) 0.20492(16) 0.31362(15) 0.0248(6) Uani 1 1 d . . . . .
H8B H 0.835073 0.173943 0.332244 0.030 Uiso 1 1 calc R . . . .
C9B C 0.6700(2) 0.16954(15) 0.30635(15) 0.0238(6) Uani 1 1 d . . . . .
C10B C 0.6544(2) 0.08803(16) 0.32487(16) 0.0278(6) Uani 1 1 d . . . . .
H10B H 0.716259 0.056178 0.342939 0.033 Uiso 1 1 calc R . . . .
C11B C 0.5537(2) 0.05531(16) 0.31724(16) 0.0295(6) Uani 1 1 d . . . . .
H11B H 0.546242 0.001149 0.330379 0.035 Uiso 1 1 calc R . . . .
C12B C 0.4579(2) 0.10100(15) 0.28966(15) 0.0249(6) Uani 1 1 d . . . . .
C13B C 0.3525(2) 0.06841(15) 0.28103(15) 0.0250(6) Uani 1 1 d . . . . .
H13B H 0.342899 0.014444 0.294956 0.030 Uiso 1 1 calc R . . . .
C14B C 0.2621(2) 0.11372(15) 0.25248(15) 0.0233(6) Uani 1 1 d . . . . .
C15B C 0.2763(2) 0.19333(15) 0.23250(15) 0.0239(6) Uani 1 1 d . . . . .
H15B H 0.215043 0.224298 0.212695 0.029 Uiso 1 1 calc R . . . .
C16B C 0.3788(2) 0.22821(15) 0.24108(15) 0.0232(5) Uani 1 1 d . . . . .
C17B C 0.3952(2) 0.31006(15) 0.22101(15) 0.0252(6) Uani 1 1 d . . . . .
H17B H 0.334568 0.341747 0.201167 0.030 Uiso 1 1 calc R . . . .
C18B C 0.4948(2) 0.34256(16) 0.22984(15) 0.0264(6) Uani 1 1 d . . . . .
H18B H 0.502459 0.396697 0.216498 0.032 Uiso 1 1 calc R . . . .
C19B C 0.5900(2) 0.29684(15) 0.25915(15) 0.0229(5) Uani 1 1 d . . . . .
C20B C 0.5764(2) 0.21617(15) 0.27884(14) 0.0222(5) Uani 1 1 d . . . . .
C21B C 0.4713(2) 0.18158(15) 0.26991(15) 0.0224(5) Uani 1 1 d . . . . .
C22B C 0.1377(2) -0.00122(15) 0.24257(15) 0.0253(6) Uani 1 1 d . . . . .
H22B H 0.195144 -0.041063 0.250611 0.030 Uiso 1 1 calc R . . . .
C23B C 0.0211(2) -0.01002(16) 0.22824(15) 0.0273(6) Uani 1 1 d . . . . .
H23B H -0.012649 -0.056881 0.225161 0.033 Uiso 1 1 calc R . . . .
C24B C -0.0362(2) 0.06316(16) 0.21936(15) 0.0273(6) Uani 1 1 d . . . . .
H24B H -0.114656 0.073765 0.209358 0.033 Uiso 1 1 calc R . . . .
C25B C 0.0445(2) 0.11766(16) 0.22806(15) 0.0249(6) Uani 1 1 d . . . . .
H25B H 0.029230 0.171154 0.224727 0.030 Uiso 1 1 calc R . . . .
C26B C 0.1530(2) 0.07850(15) 0.24271(15) 0.0229(5) Uani 1 1 d . . . . .
C1C C 0.2624(2) 0.10488(15) 0.06439(16) 0.0263(6) Uani 1 1 d . . . . .
H1C H 0.334688 0.121019 0.074866 0.032 Uiso 1 1 calc R . . . .
C2C C 0.2371(2) 0.02898(15) 0.05866(15) 0.0260(6) Uani 1 1 d . . . . .
H2C H 0.289275 -0.014239 0.064559 0.031 Uiso 1 1 calc R . . . .
C3C C 0.1201(3) 0.02901(15) 0.04256(15) 0.0282(6) Uani 1 1 d . . . . .
H3C H 0.080366 -0.014153 0.035668 0.034 Uiso 1 1 calc R . . . .
C4C C 0.0728(2) 0.10491(15) 0.03857(15) 0.0251(6) Uani 1 1 d . . . . .
H4C H -0.004300 0.121067 0.028809 0.030 Uiso 1 1 calc R . . . .
C5C C 0.1610(2) 0.15303(15) 0.05174(15) 0.0238(6) Uani 1 1 d . . . . .
C6C C 0.2516(2) 0.27923(15) 0.04564(16) 0.0282(6) Uani 1 1 d . . . . .
H6C H 0.327674 0.256046 0.034251 0.034 Uiso 1 1 calc R . . . .
C7C C 0.1492(2) 0.23548(15) 0.05519(15) 0.0228(5) Uani 1 1 d . . . . .
C8C C 0.0377(2) 0.27120(15) 0.06890(14) 0.0228(5) Uani 1 1 d . . . . .
H8C H -0.031782 0.242213 0.073457 0.027 Uiso 1 1 calc R . . . .
C9C C 0.0254(2) 0.34809(14) 0.07609(14) 0.0205(5) Uani 1 1 d . . . . .
C10C C -0.0880(2) 0.38609(15) 0.08956(14) 0.0224(5) Uani 1 1 d . . . . .
H10C H -0.158462 0.358647 0.092207 0.027 Uiso 1 1 calc R . . . .
C11C C -0.0970(2) 0.45984(15) 0.09855(14) 0.0224(5) Uani 1 1 d . . . . .
H11C H -0.173622 0.483310 0.106491 0.027 Uiso 1 1 calc R . . . .
C12C C 0.0061(2) 0.50382(14) 0.09643(14) 0.0210(5) Uani 1 1 d . . . . .
C13C C -0.0010(2) 0.57908(15) 0.10949(14) 0.0226(5) Uani 1 1 d . . . . .
H13C H -0.076989 0.602708 0.119847 0.027 Uiso 1 1 calc R . . . .
C14C C 0.1012(2) 0.62056(15) 0.10770(14) 0.0237(6) Uani 1 1 d . . . . .
C15C C 0.2121(3) 0.58615(15) 0.09022(16) 0.0273(6) Uani 1 1 d . . . . .
H15C H 0.281770 0.614112 0.088034 0.033 Uiso 1 1 calc R . . . .
C16C C 0.2236(2) 0.51115(15) 0.07573(15) 0.0249(6) Uani 1 1 d . . . . .
C17C C 0.3374(3) 0.47555(16) 0.05519(18) 0.0327(7) Uani 1 1 d . . . . .
H17C H 0.407661 0.504079 0.049782 0.039 Uiso 1 1 calc R . . . .
C18C C 0.3470(3) 0.40267(16) 0.04341(18) 0.0328(7) Uani 1 1 d . . . . .
H18C H 0.423584 0.381442 0.028773 0.039 Uiso 1 1 calc R . . . .
C19C C 0.2436(2) 0.35657(15) 0.05259(16) 0.0260(6) Uani 1 1 d . . . . .
C20C C 0.1298(2) 0.39146(14) 0.06969(14) 0.0222(5) Uani 1 1 d . . . . .
C21C C 0.1197(2) 0.46864(14) 0.08068(14) 0.0212(5) Uani 1 1 d . . . . .
C22C C 0.1853(2) 0.74167(15) 0.13815(15) 0.0268(6) Uani 1 1 d . . . . .
H22C H 0.261587 0.721755 0.146131 0.032 Uiso 1 1 calc R . . . .
C23C C 0.1428(3) 0.81764(16) 0.14201(16) 0.0308(6) Uani 1 1 d . . . . .
H23C H 0.186014 0.857316 0.152760 0.037 Uiso 1 1 calc R . . . .
C24C C 0.0249(3) 0.82388(16) 0.12704(15) 0.0297(6) Uani 1 1 d . . . . .
H24C H -0.024405 0.868594 0.125867 0.036 Uiso 1 1 calc R . . . .
C25C C -0.0069(3) 0.75217(15) 0.11412(15) 0.0268(6) Uani 1 1 d . . . . .
H25C H -0.081426 0.740327 0.103332 0.032 Uiso 1 1 calc R . . . .
C26C C 0.0933(2) 0.70035(15) 0.12017(14) 0.0239(6) Uani 1 1 d . . . . .
O1D O 0.4779(4) 0.6304(2) 0.1177(2) 0.0517(11) Uani 0.633(6) 1 d D U P A 1
O1E O 0.5236(10) 0.6509(6) 0.1425(6) 0.0857(19) Uani 0.367(6) 1 d D U P A 2
C1D C 0.5249(6) 0.6951(4) 0.1423(4) 0.0538(14) Uani 0.633(6) 1 d D U P A 1
H1DA H 0.476360 0.707327 0.188781 0.065 Uiso 0.633(6) 1 calc R . P A 1
H1DB H 0.535120 0.741759 0.102587 0.065 Uiso 0.633(6) 1 calc R . P A 1
C2D C 0.6562(8) 0.6511(5) 0.1568(5) 0.0727(18) Uani 0.633(6) 1 d D U P A 1
H2DA H 0.709104 0.649247 0.108365 0.087 Uiso 0.633(6) 1 calc R . P A 1
H2DB H 0.697009 0.678932 0.186486 0.087 Uiso 0.633(6) 1 calc R . P A 1
C3D C 0.6292(8) 0.5810(6) 0.1939(5) 0.0795(17) Uani 0.633(6) 1 d D U P A 1
H3DA H 0.606192 0.580627 0.248345 0.095 Uiso 0.633(6) 1 calc R . P A 1
H3DB H 0.697781 0.545393 0.186018 0.095 Uiso 0.633(6) 1 calc R . P A 1
C4D C 0.5329(8) 0.5595(4) 0.1645(4) 0.0631(16) Uani 0.633(6) 1 d D U P A 1
H4DA H 0.471300 0.535295 0.206189 0.076 Uiso 0.633(6) 1 calc R . P A 1
H4DB H 0.560629 0.521342 0.132341 0.076 Uiso 0.633(6) 1 calc R . P A 1
C1E C 0.6308(13) 0.6780(7) 0.1691(9) 0.065(2) Uani 0.367(6) 1 d D U P A 2
H1EA H 0.607503 0.713158 0.204950 0.078 Uiso 0.367(6) 1 calc R . P A 2
H1EB H 0.691256 0.702459 0.126766 0.078 Uiso 0.367(6) 1 calc R . P A 2
C2E C 0.6768(12) 0.5909(7) 0.2111(8) 0.068(2) Uani 0.367(6) 1 d D U P A 2
H2EA H 0.759568 0.580061 0.188269 0.082 Uiso 0.367(6) 1 calc R . P A 2
H2EB H 0.673981 0.589730 0.265233 0.082 Uiso 0.367(6) 1 calc R . P A 2
C3E C 0.5991(11) 0.5355(6) 0.2007(7) 0.063(2) Uani 0.367(6) 1 d D U P A 2
H3EA H 0.583331 0.496104 0.247096 0.075 Uiso 0.367(6) 1 calc R . P A 2
H3EB H 0.638557 0.509752 0.159616 0.075 Uiso 0.367(6) 1 calc R . P A 2
C4E C 0.4787(11) 0.5714(7) 0.1817(7) 0.063(2) Uani 0.367(6) 1 d D U P A 2
H4EA H 0.445993 0.544332 0.147788 0.076 Uiso 0.367(6) 1 calc R . P A 2
H4EB H 0.418790 0.573307 0.227267 0.076 Uiso 0.367(6) 1 calc R . P A 2
O1F O 0.2140(7) 0.1038(3) 0.5374(3) 0.0845(18) Uani 0.675(8) 1 d D U P B 1
O1G O 0.2661(11) 0.0955(6) 0.5677(7) 0.069(2) Uani 0.325(8) 1 d D U P B 2
C1F C 0.2054(5) 0.1497(3) 0.4587(4) 0.0453(14) Uani 0.675(8) 1 d D U P B 1
H1FA H 0.122518 0.167042 0.455228 0.054 Uiso 0.675(8) 1 calc R . P B 1
H1FB H 0.233979 0.118719 0.419647 0.054 Uiso 0.675(8) 1 calc R . P B 1
C2F C 0.2878(9) 0.2192(4) 0.4505(6) 0.0500(16) Uani 0.675(8) 1 d D U P B 1
H2FB H 0.312242 0.243367 0.397222 0.060 Uiso 0.675(8) 1 calc R . P B 1
H2FA H 0.248081 0.258236 0.478640 0.060 Uiso 0.675(8) 1 calc R . P B 1
C3F C 0.3941(10) 0.1822(12) 0.4844(8) 0.0497(17) Uani 0.675(8) 1 d D U P B 1
H3FA H 0.450680 0.159721 0.446777 0.060 Uiso 0.675(8) 1 calc R . P B 1
H3FB H 0.436196 0.220604 0.502135 0.060 Uiso 0.675(8) 1 calc R . P B 1
C4F C 0.3437(7) 0.1203(5) 0.5493(4) 0.0709(17) Uani 0.675(8) 1 d D U P B 1
H4FA H 0.340192 0.137843 0.597422 0.085 Uiso 0.675(8) 1 calc R . P B 1
H4FB H 0.393986 0.073285 0.549955 0.085 Uiso 0.675(8) 1 calc R . P B 1
C1G C 0.1915(13) 0.1413(9) 0.5049(11) 0.071(3) Uani 0.325(8) 1 d D U P B 2
H1GA H 0.166971 0.105923 0.475181 0.085 Uiso 0.325(8) 1 calc R . P B 2
H1GB H 0.119665 0.166544 0.528831 0.085 Uiso 0.325(8) 1 calc R . P B 2
C2G C 0.280(2) 0.2022(12) 0.4542(14) 0.057(3) Uani 0.325(8) 1 d D U P B 2
H2GB H 0.289864 0.196300 0.401159 0.069 Uiso 0.325(8) 1 calc R . P B 2
H2GA H 0.249309 0.254688 0.457915 0.069 Uiso 0.325(8) 1 calc R . P B 2
C3G C 0.398(2) 0.188(3) 0.4824(15) 0.053(3) Uani 0.325(8) 1 d D U P B 2
H3GA H 0.448975 0.152046 0.455727 0.064 Uiso 0.325(8) 1 calc R . P B 2
H3GB H 0.440505 0.236812 0.475607 0.064 Uiso 0.325(8) 1 calc R . P B 2
C4G C 0.3622(13) 0.1541(9) 0.5645(7) 0.059(2) Uani 0.325(8) 1 d D U P B 2
H4GA H 0.330078 0.194332 0.593333 0.071 Uiso 0.325(8) 1 calc R . P B 2
H4GB H 0.431285 0.128684 0.585210 0.071 Uiso 0.325(8) 1 calc R . P B 2
O1H O 0.5635(11) 0.2208(8) 0.0231(7) 0.056(2) Uani 0.284(6) 1 d D U P C 1
O1I O 0.5465(4) 0.1829(3) 0.0251(3) 0.0577(12) Uani 0.716(6) 1 d D U P C 2
C1H C 0.6211(16) 0.2503(9) 0.0732(10) 0.049(3) Uani 0.284(6) 1 d D U P C 1
H1HA H 0.561639 0.265309 0.114177 0.059 Uiso 0.284(6) 1 calc R . P C 1
H1HB H 0.667298 0.296210 0.046424 0.059 Uiso 0.284(6) 1 calc R . P C 1
C2H C 0.7038(14) 0.1877(9) 0.1051(8) 0.051(2) Uani 0.284(6) 1 d D U P C 1
H2HA H 0.779651 0.209216 0.109968 0.061 Uiso 0.284(6) 1 calc R . P C 1
H2HB H 0.665897 0.159258 0.154636 0.061 Uiso 0.284(6) 1 calc R . P C 1
C3H C 0.7230(12) 0.1372(9) 0.0473(9) 0.058(2) Uani 0.284(6) 1 d D U P C 1
H3HA H 0.792094 0.154790 0.007906 0.070 Uiso 0.284(6) 1 calc R . P C 1
H3HB H 0.737990 0.083480 0.070813 0.070 Uiso 0.284(6) 1 calc R . P C 1
C4H C 0.6141(11) 0.1429(8) 0.0150(8) 0.045(2) Uani 0.284(6) 1 d D U P C 1
H4HA H 0.557700 0.102374 0.042556 0.054 Uiso 0.284(6) 1 calc R . P C 1
H4HB H 0.632246 0.138152 -0.038467 0.054 Uiso 0.284(6) 1 calc R . P C 1
C1I C 0.5974(5) 0.2421(3) 0.0515(4) 0.0458(14) Uani 0.716(6) 1 d D U P C 2
H1IA H 0.544264 0.255640 0.095855 0.055 Uiso 0.716(6) 1 calc R . P C 2
H1IB H 0.610204 0.288621 0.011829 0.055 Uiso 0.716(6) 1 calc R . P C 2
C2I C 0.7167(4) 0.2095(3) 0.0723(3) 0.0381(11) Uani 0.716(6) 1 d D U P C 2
H2IA H 0.733854 0.227693 0.116726 0.046 Uiso 0.716(6) 1 calc R . P C 2
H2IB H 0.783213 0.223182 0.029976 0.046 Uiso 0.716(6) 1 calc R . P C 2
C3I C 0.6933(4) 0.1198(3) 0.0903(3) 0.0457(12) Uani 0.716(6) 1 d D U P C 2
H3IA H 0.758811 0.092080 0.063017 0.055 Uiso 0.716(6) 1 calc R . P C 2
H3IB H 0.686581 0.099398 0.144767 0.055 Uiso 0.716(6) 1 calc R . P C 2
C4I C 0.5822(5) 0.1114(3) 0.0653(4) 0.0648(15) Uani 0.716(6) 1 d D U P C 2
H4IA H 0.592384 0.072604 0.032533 0.078 Uiso 0.716(6) 1 calc R . P C 2
H4IB H 0.519909 0.093370 0.109139 0.078 Uiso 0.716(6) 1 calc R . P C 2
O1K O 0.2268(2) -0.11326(14) 0.38305(13) 0.0546(6) Uani 1 1 d . U . . .
C3J C 0.2942(4) -0.0809(8) 0.4846(5) 0.0651(18) Uani 0.85(3) 1 d D U P D 1
H3JA H 0.320204 -0.027172 0.467007 0.078 Uiso 0.85(3) 1 calc R . P D 1
H3JB H 0.330836 -0.104170 0.528643 0.078 Uiso 0.85(3) 1 calc R . P D 1
C1K C 0.1313(4) -0.0758(2) 0.4253(2) 0.0567(10) Uani 1 1 d . U . . .
H1KA H 0.054232 -0.099061 0.425674 0.068 Uiso 1 1 calc R . . . .
H1KB H 0.127475 -0.020506 0.403125 0.068 Uiso 1 1 calc R . . . .
C2K C 0.1576(4) -0.0863(3) 0.5024(2) 0.0712(12) Uani 1 1 d D U . . .
H2KA H 0.131285 -0.136842 0.532529 0.085 Uiso 0.85(3) 1 calc R . P D 1
H2KB H 0.120901 -0.045079 0.528666 0.085 Uiso 0.85(3) 1 calc R . P D 1
H2KC H 0.105562 -0.126084 0.536173 0.085 Uiso 0.15(3) 1 calc R . P D 2
H2KD H 0.142422 -0.037676 0.521472 0.085 Uiso 0.15(3) 1 calc R . P D 2
C3K C 0.290(2) -0.111(4) 0.5005(16) 0.062(4) Uani 0.15(3) 1 d D U P D 2
H3KA H 0.337970 -0.069377 0.508343 0.074 Uiso 0.15(3) 1 calc R . P D 2
H3KB H 0.298637 -0.157560 0.538615 0.074 Uiso 0.15(3) 1 calc R . P D 2
C4K C 0.3226(4) -0.1266(2) 0.4234(2) 0.0522(9) Uani 1 1 d D U . . .
H4KA H 0.398306 -0.109618 0.390211 0.063 Uiso 0.85(3) 1 calc R . P D 1
H4KB H 0.329894 -0.181833 0.444760 0.063 Uiso 0.85(3) 1 calc R . P D 1
H4KC H 0.389673 -0.093446 0.396107 0.063 Uiso 0.15(3) 1 calc R . P D 2
H4KD H 0.349839 -0.180632 0.425993 0.063 Uiso 0.15(3) 1 calc R . P D 2
O1L O 0.5242(11) -0.1186(9) 0.2529(7) 0.072(2) Uani 0.408(10) 1 d D U P E 1
O1M O 0.5604(7) -0.1231(5) 0.2658(4) 0.0595(16) Uani 0.592(10) 1 d D U P E 2
C1L C 0.6544(12) -0.1292(10) 0.2306(7) 0.065(2) Uani 0.408(10) 1 d D U P E 1
H1LA H 0.679815 -0.179354 0.257400 0.078 Uiso 0.408(10) 1 calc R . P E 1
H1LB H 0.696662 -0.088468 0.244930 0.078 Uiso 0.408(10) 1 calc R . P E 1
C2L C 0.6865(11) -0.1259(10) 0.1479(7) 0.077(3) Uani 0.408(10) 1 d D U P E 1
H2LB H 0.722073 -0.175134 0.136650 0.092 Uiso 0.408(10) 1 calc R . P E 1
H2LA H 0.743135 -0.084135 0.124338 0.092 Uiso 0.408(10) 1 calc R . P E 1
C3L C 0.5655(13) -0.1098(10) 0.1206(7) 0.080(2) Uani 0.408(10) 1 d D U P E 1
H3LB H 0.567457 -0.060441 0.084706 0.096 Uiso 0.408(10) 1 calc R . P E 1
H3LA H 0.547891 -0.151144 0.095129 0.096 Uiso 0.408(10) 1 calc R . P E 1
C4L C 0.4701(11) -0.1067(10) 0.1903(9) 0.072(2) Uani 0.408(10) 1 d D U P E 1
H4LB H 0.429060 -0.056036 0.184905 0.086 Uiso 0.408(10) 1 calc R . P E 1
H4LA H 0.410175 -0.146698 0.195648 0.086 Uiso 0.408(10) 1 calc R . P E 1
C1M C 0.6762(8) -0.1059(7) 0.2143(5) 0.064(2) Uani 0.592(10) 1 d D U P E 2
H1MA H 0.707841 -0.057171 0.220785 0.077 Uiso 0.592(10) 1 calc R . P E 2
H1MB H 0.734923 -0.147415 0.225741 0.077 Uiso 0.592(10) 1 calc R . P E 2
C2M C 0.6564(8) -0.0997(7) 0.1384(5) 0.074(2) Uani 0.592(10) 1 d D U P E 2
H2MB H 0.681324 -0.147434 0.119277 0.089 Uiso 0.592(10) 1 calc R . P E 2
H2MA H 0.700277 -0.056062 0.104716 0.089 Uiso 0.592(10) 1 calc R . P E 2
C3M C 0.5183(10) -0.0861(6) 0.1451(6) 0.084(2) Uani 0.592(10) 1 d D U P E 2
H3MB H 0.496968 -0.031140 0.142694 0.101 Uiso 0.592(10) 1 calc R . P E 2
H3MA H 0.487462 -0.104957 0.105097 0.101 Uiso 0.592(10) 1 calc R . P E 2
C4M C 0.4717(7) -0.1330(6) 0.2218(6) 0.0601(18) Uani 0.592(10) 1 d D U P E 2
H4MB H 0.392999 -0.113406 0.243038 0.072 Uiso 0.592(10) 1 calc R . P E 2
H4MA H 0.464813 -0.187728 0.219144 0.072 Uiso 0.592(10) 1 calc R . P E 2

loop_
_atom_site_aniso_label
_atom_site_aniso_U_11
_atom_site_aniso_U_22
_atom_site_aniso_U_33
_atom_site_aniso_U_23
_atom_site_aniso_U_13
_atom_site_aniso_U_12
Fe1A 0.02287(19) 0.02049(19) 0.0225(2) -0.00386(15) -0.00717(16) -0.00138(15)
Fe1B 0.01745(18) 0.02325(19) 0.02048(19) -0.00683(15) -0.00622(15) -0.00154(14)
Fe1C 0.02018(19) 0.01871(19) 0.0255(2) -0.00737(15) -0.00727(16) -0.00179(14)
C1A 0.0293(15) 0.0318(15) 0.0256(14) -0.0111(12) -0.0091(12) 0.0044(12)
C2A 0.0272(14) 0.0350(16) 0.0286(15) -0.0100(12) -0.0034(12) 0.0085(12)
C3A 0.0208(13) 0.0358(16) 0.0321(16) -0.0014(13) -0.0054(12) -0.0002(12)
C4A 0.0227(13) 0.0264(14) 0.0244(14) 0.0011(11) -0.0060(11) -0.0033(11)
C5A 0.0257(13) 0.0265(14) 0.0184(13) -0.0031(11) -0.0023(11) -0.0019(11)
C6A 0.0201(13) 0.0273(14) 0.0284(14) -0.0089(11) -0.0080(11) -0.0033(11)
C7A 0.0219(13) 0.0271(14) 0.0206(13) -0.0077(11) -0.0050(11) 0.0015(11)
C8A 0.0243(13) 0.0223(13) 0.0261(14) -0.0055(11) -0.0053(11) -0.0012(11)
C9A 0.0191(12) 0.0248(13) 0.0248(14) -0.0060(11) -0.0049(11) -0.0038(10)
C10A 0.0254(14) 0.0202(13) 0.0375(16) -0.0062(12) -0.0078(12) -0.0018(11)
C11A 0.0229(13) 0.0223(13) 0.0360(16) -0.0078(12) -0.0052(12) -0.0072(11)
C12A 0.0198(12) 0.0232(13) 0.0236(13) -0.0054(11) -0.0036(11) -0.0030(10)
C13A 0.0187(12) 0.0265(14) 0.0275(14) -0.0078(11) -0.0060(11) -0.0041(10)
C14A 0.0198(12) 0.0275(14) 0.0182(13) -0.0061(10) -0.0031(11) 0.0002(10)
C15A 0.0229(13) 0.0220(13) 0.0259(14) -0.0063(11) -0.0041(11) -0.0005(10)
C16A 0.0205(13) 0.0229(13) 0.0228(13) -0.0050(10) -0.0030(11) -0.0017(10)
C17A 0.0271(14) 0.0217(14) 0.0347(16) -0.0073(12) -0.0089(12) -0.0028(11)
C18A 0.0245(14) 0.0257(14) 0.0358(16) -0.0094(12) -0.0117(12) -0.0044(11)
C19A 0.0215(13) 0.0235(13) 0.0243(13) -0.0068(11) -0.0061(11) -0.0016(10)
C20A 0.0207(12) 0.0241(13) 0.0203(13) -0.0055(10) -0.0039(11) -0.0014(10)
C21A 0.0175(12) 0.0219(13) 0.0206(13) -0.0058(10) -0.0031(10) -0.0004(10)
C22A 0.0250(13) 0.0303(15) 0.0251(14) -0.0134(11) -0.0090(12) 0.0015(11)
C23A 0.0261(14) 0.0401(17) 0.0256(14) -0.0154(12) -0.0132(12) 0.0056(12)
C24A 0.0324(15) 0.0327(15) 0.0195(13) -0.0038(11) -0.0073(12) 0.0078(12)
C25A 0.0235(13) 0.0283(14) 0.0215(13) -0.0028(11) -0.0010(11) -0.0004(11)
C26A 0.0205(13) 0.0271(14) 0.0196(13) -0.0081(11) -0.0036(11) 0.0009(11)
C1B 0.0201(13) 0.0300(14) 0.0269(14) -0.0128(12) -0.0055(11) -0.0015(11)
C2B 0.0184(13) 0.0385(16) 0.0281(15) -0.0167(12) -0.0010(11) -0.0019(11)
C3B 0.0270(14) 0.0328(15) 0.0234(14) -0.0084(12) -0.0023(12) -0.0106(12)
C4B 0.0237(13) 0.0300(14) 0.0203(13) -0.0036(11) -0.0075(11) -0.0055(11)
C5B 0.0208(13) 0.0288(14) 0.0206(13) -0.0088(11) -0.0047(11) -0.0044(11)
C6B 0.0243(13) 0.0229(13) 0.0253(14) -0.0060(11) -0.0067(11) -0.0043(11)
C7B 0.0200(12) 0.0288(14) 0.0209(13) -0.0074(11) -0.0058(11) -0.0030(11)
C8B 0.0217(13) 0.0300(15) 0.0248(14) -0.0035(11) -0.0106(11) -0.0016(11)
C9B 0.0231(13) 0.0258(14) 0.0241(14) -0.0047(11) -0.0077(11) -0.0026(11)
C10B 0.0263(14) 0.0270(14) 0.0319(15) -0.0022(12) -0.0132(12) -0.0006(11)
C11B 0.0314(15) 0.0201(13) 0.0383(16) 0.0005(12) -0.0152(13) -0.0038(11)
C12B 0.0232(13) 0.0252(14) 0.0277(14) -0.0029(11) -0.0092(12) -0.0028(11)
C13B 0.0275(14) 0.0203(13) 0.0294(14) -0.0028(11) -0.0113(12) -0.0047(11)
C14B 0.0220(13) 0.0265(14) 0.0241(14) -0.0083(11) -0.0068(11) -0.0032(11)
C15B 0.0226(13) 0.0259(14) 0.0261(14) -0.0080(11) -0.0087(11) -0.0009(11)
C16B 0.0235(13) 0.0233(13) 0.0251(14) -0.0070(11) -0.0071(11) -0.0017(11)
C17B 0.0235(13) 0.0244(14) 0.0309(15) -0.0064(11) -0.0118(12) 0.0000(11)
C18B 0.0285(14) 0.0212(13) 0.0314(15) -0.0048(11) -0.0100(12) -0.0029(11)
C19B 0.0230(13) 0.0242(13) 0.0237(13) -0.0061(11) -0.0072(11) -0.0035(11)
C20B 0.0228(13) 0.0251(13) 0.0205(13) -0.0045(10) -0.0074(11) -0.0039(11)
C21B 0.0209(13) 0.0248(13) 0.0236(13) -0.0048(11) -0.0085(11) -0.0025(10)
C22B 0.0278(14) 0.0239(14) 0.0254(14) -0.0024(11) -0.0091(12) -0.0051(11)
C23B 0.0266(14) 0.0296(15) 0.0275(14) -0.0066(12) -0.0057(12) -0.0105(12)
C24B 0.0198(13) 0.0345(16) 0.0305(15) -0.0120(12) -0.0048(12) -0.0047(11)
C25B 0.0223(13) 0.0278(14) 0.0287(14) -0.0134(12) -0.0060(12) -0.0019(11)
C26B 0.0233(13) 0.0240(13) 0.0234(13) -0.0059(11) -0.0067(11) -0.0038(11)
C1C 0.0224(13) 0.0237(14) 0.0327(15) -0.0071(12) -0.0026(12) -0.0010(11)
C2C 0.0267(14) 0.0206(13) 0.0308(15) -0.0097(11) -0.0005(12) 0.0014(11)
C3C 0.0380(16) 0.0214(14) 0.0283(15) -0.0099(11) -0.0087(13) -0.0008(12)
C4C 0.0264(14) 0.0244(14) 0.0276(14) -0.0077(11) -0.0097(12) 0.0001(11)
C5C 0.0274(14) 0.0215(13) 0.0227(13) -0.0051(11) -0.0040(11) -0.0011(11)
C6C 0.0238(14) 0.0240(14) 0.0357(16) -0.0057(12) -0.0026(12) 0.0003(11)
C7C 0.0264(13) 0.0202(13) 0.0232(13) -0.0043(10) -0.0077(11) -0.0005(10)
C8C 0.0236(13) 0.0231(13) 0.0229(13) -0.0029(11) -0.0080(11) -0.0031(11)
C9C 0.0256(13) 0.0190(12) 0.0173(12) -0.0021(10) -0.0055(11) -0.0016(10)
C10C 0.0232(13) 0.0237(13) 0.0201(13) -0.0014(10) -0.0051(11) -0.0036(11)
C11C 0.0233(13) 0.0230(13) 0.0203(13) -0.0021(10) -0.0052(11) 0.0024(11)
C12C 0.0256(13) 0.0208(13) 0.0157(12) -0.0006(10) -0.0042(11) -0.0005(10)
C13C 0.0254(13) 0.0220(13) 0.0197(13) -0.0035(10) -0.0032(11) 0.0011(11)
C14C 0.0315(14) 0.0198(13) 0.0196(13) -0.0019(10) -0.0056(11) -0.0012(11)
C15C 0.0282(14) 0.0216(13) 0.0314(15) -0.0022(11) -0.0050(12) -0.0058(11)
C16C 0.0249(13) 0.0204(13) 0.0292(14) -0.0040(11) -0.0041(12) -0.0027(11)
C17C 0.0252(14) 0.0241(14) 0.0472(18) -0.0059(13) -0.0014(13) -0.0053(11)
C18C 0.0233(14) 0.0247(15) 0.0492(19) -0.0097(13) 0.0005(13) -0.0010(11)
C19C 0.0233(13) 0.0227(14) 0.0307(15) -0.0033(11) -0.0027(12) -0.0023(11)
C20C 0.0276(14) 0.0191(13) 0.0195(13) -0.0009(10) -0.0055(11) -0.0010(10)
C21C 0.0250(13) 0.0201(13) 0.0174(12) -0.0009(10) -0.0032(11) -0.0027(10)
C22C 0.0268(14) 0.0231(14) 0.0294(15) -0.0042(11) -0.0020(12) -0.0037(11)
C23C 0.0376(16) 0.0233(14) 0.0304(15) -0.0050(12) -0.0004(13) -0.0113(12)
C24C 0.0420(17) 0.0207(14) 0.0264(15) -0.0002(11) -0.0101(13) -0.0003(12)
C25C 0.0357(15) 0.0208(13) 0.0253(14) -0.0024(11) -0.0118(12) 0.0003(11)
C26C 0.0288(14) 0.0212(13) 0.0206(13) -0.0015(10) -0.0031(11) -0.0043(11)
O1D 0.075(3) 0.052(2) 0.037(2) -0.0150(16) -0.0199(18) -0.0267(19)
O1E 0.091(4) 0.086(4) 0.079(4) -0.011(3) -0.011(3) -0.015(3)
C1D 0.072(3) 0.041(3) 0.059(3) -0.020(3) -0.024(3) -0.015(3)
C2D 0.071(3) 0.088(4) 0.066(4) -0.009(3) -0.034(3) -0.007(3)
C3D 0.083(4) 0.086(3) 0.068(3) -0.018(3) -0.009(3) 0.008(3)
C4D 0.090(4) 0.050(3) 0.046(3) -0.012(2) 0.003(3) -0.010(3)
C1E 0.075(4) 0.067(4) 0.059(4) -0.025(4) -0.010(4) -0.006(4)
C2E 0.083(5) 0.065(4) 0.066(5) -0.031(4) -0.011(4) -0.018(4)
C3E 0.079(5) 0.060(4) 0.061(4) -0.032(4) -0.010(4) -0.031(4)
C4E 0.088(4) 0.062(4) 0.043(4) -0.021(3) -0.009(4) -0.009(4)
O1F 0.118(4) 0.062(3) 0.064(3) 0.010(3) -0.003(3) -0.029(3)
O1G 0.083(5) 0.060(4) 0.060(4) 0.007(4) -0.023(4) -0.002(4)
C1F 0.048(3) 0.041(3) 0.054(3) -0.016(3) -0.022(3) 0.002(2)
C2F 0.056(3) 0.036(3) 0.062(3) -0.003(3) -0.027(3) -0.004(3)
C3F 0.055(3) 0.046(4) 0.050(3) -0.003(3) -0.024(3) -0.002(3)
C4F 0.099(4) 0.060(4) 0.055(3) 0.007(3) -0.033(3) -0.014(3)
C1G 0.077(4) 0.061(4) 0.072(5) 0.005(5) -0.026(4) 0.012(4)
C2G 0.063(4) 0.048(5) 0.061(4) 0.000(4) -0.024(4) -0.001(4)
C3G 0.065(4) 0.045(5) 0.053(4) -0.002(4) -0.026(4) -0.001(4)
C4G 0.080(5) 0.051(5) 0.053(4) 0.001(4) -0.039(4) -0.014(4)
O1H 0.041(4) 0.065(5) 0.065(4) -0.017(4) -0.015(4) 0.005(4)
O1I 0.043(2) 0.060(3) 0.070(2) 0.011(2) -0.0304(18) -0.015(2)
C1H 0.044(4) 0.052(4) 0.053(5) -0.006(4) -0.013(4) -0.010(4)
C2H 0.046(4) 0.058(4) 0.050(5) -0.014(4) -0.005(4) -0.006(4)
C3H 0.045(4) 0.067(4) 0.062(5) -0.014(4) -0.009(4) 0.001(4)
C4H 0.037(4) 0.056(4) 0.049(4) -0.023(4) -0.015(4) -0.002(4)
C1I 0.038(3) 0.044(3) 0.054(3) -0.004(2) -0.006(2) -0.004(2)
C2I 0.031(2) 0.053(3) 0.031(2) -0.007(2) -0.003(2) -0.014(2)
C3I 0.038(2) 0.051(3) 0.047(3) -0.005(2) -0.006(2) -0.003(2)
C4I 0.053(3) 0.060(3) 0.088(4) -0.017(3) -0.026(3) -0.001(2)
O1K 0.0766(18) 0.0490(15) 0.0436(14) -0.0162(11) -0.0178(13) 0.0039(13)
C3J 0.065(3) 0.092(4) 0.047(3) -0.024(3) -0.026(2) 0.017(3)
C1K 0.061(2) 0.067(2) 0.045(2) -0.0151(18) -0.0104(18) -0.005(2)
C2K 0.072(3) 0.098(3) 0.046(2) -0.020(2) -0.013(2) 0.012(2)
C3K 0.064(6) 0.080(6) 0.045(6) -0.013(6) -0.018(6) 0.005(6)
C4K 0.063(2) 0.045(2) 0.0439(19) 0.0013(16) -0.0061(18) 0.0029(17)
O1L 0.058(4) 0.088(4) 0.062(4) -0.005(4) -0.004(4) 0.011(4)
O1M 0.064(4) 0.066(3) 0.051(3) -0.014(2) -0.008(3) -0.016(3)
C1L 0.048(4) 0.087(5) 0.059(4) -0.011(4) -0.012(4) 0.011(4)
C2L 0.056(5) 0.101(6) 0.068(5) -0.003(5) -0.008(4) 0.001(4)
C3L 0.059(5) 0.112(5) 0.064(4) -0.006(4) -0.012(4) 0.011(4)
C4L 0.052(4) 0.101(5) 0.059(5) -0.003(4) -0.013(4) 0.005(4)
C1M 0.059(4) 0.079(4) 0.063(4) -0.027(3) -0.020(3) 0.012(3)
C2M 0.062(4) 0.099(5) 0.053(3) 0.004(3) -0.009(3) 0.016(4)
C3M 0.067(4) 0.113(5) 0.066(4) -0.001(4) -0.019(4) 0.023(4)
C4M 0.042(3) 0.087(4) 0.055(4) -0.013(3) -0.018(3) 0.002(3)

loop_
_atom_type_symbol
_atom_type_description
_atom_type_scat_dispersion_real
_atom_type_scat_dispersion_imag
_atom_type_scat_source
C C 0.0033 0.0016 'International Tables Vol C Tables 4.2.6.8 and 6.1.1.4'
H H 0.0000 0.0000 'International Tables Vol C Tables 4.2.6.8 and 6.1.1.4'
Fe Fe 0.3463 0.8444 'International Tables Vol C Tables 4.2.6.8 and 6.1.1.4'
O O 0.0106 0.0060 'International Tables Vol C Tables 4.2.6.8 and 6.1.1.4'

loop_
_geom_angle_atom_site_label_1
_geom_angle_atom_site_label_2
_geom_angle_atom_site_label_3
_geom_angle
_geom_angle_site_symmetry_1
_geom_angle_site_symmetry_3
_geom_angle_publ_flag
C1A Fe1A C5A 40.76(11) . . ?
C1A Fe1A C26C 156.90(11) . . ?
C2A Fe1A C1A 40.61(11) . . ?
C2A Fe1A C5A 68.51(11) . . ?
C2A Fe1A C25C 124.04(11) . . ?
C2A Fe1A C26C 161.27(11) . . ?
C3A Fe1A C1A 68.50(12) . . ?
C3A Fe1A C2A 40.72(12) . . ?
C3A Fe1A C5A 68.62(11) . . ?
C3A Fe1A C22C 161.58(11) . . ?
C3A Fe1A C25C 107.40(12) . . ?
C3A Fe1A C26C 124.63(11) . . ?
C4A Fe1A C1A 68.61(11) . . ?
C4A Fe1A C2A 68.59(12) . . ?
C4A Fe1A C3A 40.81(11) . . ?
C4A Fe1A C5A 40.82(10) . . ?
C4A Fe1A C22C 124.71(11) . . ?
C4A Fe1A C25C 121.51(11) . . ?
C4A Fe1A C26C 107.79(11) . . ?
C5A Fe1A C26C 121.58(11) . . ?
C22C Fe1A C1A 121.28(11) . . ?
C22C Fe1A C2A 156.41(11) . . ?
C22C Fe1A C5A 107.68(11) . . ?
C22C Fe1A C25C 68.61(11) . . ?
C22C Fe1A C26C 40.71(10) . . ?
C23C Fe1A C1A 107.19(12) . . ?
C23C Fe1A C2A 120.81(12) . . ?
C23C Fe1A C3A 156.24(12) . . ?
C23C Fe1A C4A 161.41(11) . . ?
C23C Fe1A C5A 124.32(11) . . ?
C23C Fe1A C22C 40.74(11) . . ?
C23C Fe1A C24C 40.69(12) . . ?
C23C Fe1A C25C 68.49(11) . . ?
C23C Fe1A C26C 68.55(11) . . ?
C24C Fe1A C1A 124.01(11) . . ?
C24C Fe1A C2A 107.13(12) . . ?
C24C Fe1A C3A 120.99(12) . . ?
C24C Fe1A C4A 156.65(11) . . ?
C24C Fe1A C5A 160.96(11) . . ?
C24C Fe1A C22C 68.46(12) . . ?
C24C Fe1A C25C 40.54(11) . . ?
C24C Fe1A C26C 68.48(11) . . ?
C25C Fe1A C1A 160.61(11) . . ?
C25C Fe1A C5A 157.20(11) . . ?
C25C Fe1A C26C 40.93(10) . . ?
C22A Fe1B C26A 40.73(10) . . ?
C22A Fe1B C3B 109.44(11) . . ?
C22A Fe1B C5B 149.79(10) . . ?
C23A Fe1B C22A 40.47(10) . . ?
C23A Fe1B C26A 68.33(10) . . ?
C23A Fe1B C3B 117.53(11) . . ?
C23A Fe1B C5B 168.28(11) . . ?
C24A Fe1B C22A 68.15(11) . . ?
C24A Fe1B C23A 40.32(11) . . ?
C24A Fe1B C26A 68.52(11) . . ?
C24A Fe1B C2B 116.43(11) . . ?
C24A Fe1B C3B 149.32(11) . . ?
C24A Fe1B C4B 168.90(11) . . ?
C24A Fe1B C5B 129.73(11) . . ?
C25A Fe1B C22A 68.41(11) . . ?
C25A Fe1B C23A 68.14(11) . . ?
C25A Fe1B C24A 40.65(11) . . ?
C25A Fe1B C26A 40.86(10) . . ?
C25A Fe1B C2B 148.80(11) . . ?
C25A Fe1B C3B 169.32(11) . . ?
C25A Fe1B C4B 130.47(11) . . ?
C25A Fe1B C5B 108.02(11) . . ?
C26A Fe1B C5B 116.59(10) . . ?
C1B Fe1B C22A 168.59(10) . . ?
C1B Fe1B C23A 129.73(11) . . ?
C1B Fe1B C24A 107.80(11) . . ?
C1B Fe1B C25A 116.03(11) . . ?
C1B Fe1B C26A 149.10(10) . . ?
C1B Fe1B C2B 40.61(10) . . ?
C1B Fe1B C3B 68.21(11) . . ?
C1B Fe1B C4B 68.56(11) . . ?
C1B Fe1B C5B 40.86(10) . . ?
C2B Fe1B C22A 130.51(11) . . ?
C2B Fe1B C23A 108.73(11) . . ?
C2B Fe1B C26A 169.28(11) . . ?
C2B Fe1B C3B 40.42(11) . . ?
C2B Fe1B C5B 68.42(10) . . ?
C3B Fe1B C26A 130.82(11) . . ?
C3B Fe1B C5B 68.23(10) . . ?
C4B Fe1B C22A 117.43(11) . . ?
C4B Fe1B C23A 149.89(11) . . ?
C4B Fe1B C26A 108.85(11) . . ?
C4B Fe1B C2B 68.16(11) . . ?
C4B Fe1B C3B 40.33(10) . . ?
C4B Fe1B C5B 40.82(10) . . ?
C22B Fe1C C23B 40.65(10) . . ?
C22B Fe1C C5C 153.82(10) . . ?
C23B Fe1C C5C 162.53(11) . . ?
C24B Fe1C C22B 68.57(11) . . ?
C24B Fe1C C23B 40.51(11) . . ?
C24B Fe1C C5C 124.12(11) . . ?
C25B Fe1C C22B 68.90(11) . . ?
C25B Fe1C C23B 68.42(11) . . ?
C25B Fe1C C24B 40.73(10) . . ?
C25B Fe1C C26B 41.22(10) . . ?
C25B Fe1C C1C 123.44(11) . . ?
C25B Fe1C C2C 161.43(11) . . ?
C25B Fe1C C3C 155.16(11) . . ?
C25B Fe1C C4C 118.91(11) . . ?
C25B Fe1C C5C 104.88(11) . . ?
C26B Fe1C C22B 41.11(10) . . ?
C26B Fe1C C23B 68.81(10) . . ?
C26B Fe1C C24B 69.01(10) . . ?
C26B Fe1C C1C 105.58(11) . . ?
C26B Fe1C C2C 124.84(11) . . ?
C26B Fe1C C3C 163.24(11) . . ?
C26B Fe1C C5C 117.51(10) . . ?
C1C Fe1C C22B 120.06(11) . . ?
C1C Fe1C C23B 156.22(11) . . ?
C1C Fe1C C24B 161.02(11) . . ?
C1C Fe1C C2C 40.62(10) . . ?
C1C Fe1C C5C 40.88(10) . . ?
C2C Fe1C C22B 108.62(11) . . ?
C2C Fe1C C23B 122.50(11) . . ?
C2C Fe1C C24B 157.05(11) . . ?
C2C Fe1C C5C 68.81(11) . . ?
C3C Fe1C C22B 127.14(11) . . ?
C3C Fe1C C23B 110.00(11) . . ?
C3C Fe1C C24B 121.71(11) . . ?
C3C Fe1C C1C 68.41(11) . . ?
C3C Fe1C C2C 40.64(11) . . ?
C3C Fe1C C5C 68.90(11) . . ?
C4C Fe1C C22B 164.28(10) . . ?
C4C Fe1C C23B 126.78(11) . . ?
C4C Fe1C C24B 107.66(11) . . ?
C4C Fe1C C26B 153.36(11) . . ?
C4C Fe1C C1C 68.57(11) . . ?
C4C Fe1C C2C 68.53(11) . . ?
C4C Fe1C C3C 40.76(10) . . ?
C4C Fe1C C5C 41.04(10) . . ?
Fe1A C1A H1A 126.2 . . ?
C2A C1A Fe1A 69.61(15) . . ?
C2A C1A H1A 125.9 . . ?
C2A C1A C5A 108.2(2) . . ?
C5A C1A Fe1A 69.91(15) . . ?
C5A C1A H1A 125.9 . . ?
Fe1A C2A H2A 126.3 . . ?
C1A C2A Fe1A 69.78(15) . . ?
C1A C2A H2A 125.9 . . ?
C1A C2A C3A 108.2(2) . . ?
C3A C2A Fe1A 69.61(16) . . ?
C3A C2A H2A 125.9 . . ?
Fe1A C3A H3A 126.3 . . ?
C2A C3A Fe1A 69.67(16) . . ?
C2A C3A H3A 126.0 . . ?
C2A C3A C4A 108.0(2) . . ?
C4A C3A Fe1A 69.59(15) . . ?
C4A C3A H3A 126.0 . . ?
Fe1A C4A H4A 126.0 . . ?
C3A C4A Fe1A 69.60(16) . . ?
C3A C4A H4A 126.0 . . ?
C3A C4A C5A 108.1(2) . . ?
C5A C4A Fe1A 70.00(15) . . ?
C5A C4A H4A 126.0 . . ?
C1A C5A Fe1A 69.33(15) . . ?
C1A C5A C4A 107.6(2) . . ?
C1A C5A C7A 126.4(2) . . ?
C4A C5A Fe1A 69.18(15) . . ?
C4A C5A C7A 125.9(2) . . ?
C7A C5A Fe1A 129.79(19) . . ?
C7A C6A H6A 118.8 . . ?
C7A C6A C19A 122.3(2) . . ?
C19A C6A H6A 118.8 . . ?
C6A C7A C5A 119.7(2) . . ?
C6A C7A C8A 118.4(2) . . ?
C8A C7A C5A 121.8(2) . . ?
C7A C8A H8A 119.4 . . ?
C9A C8A C7A 121.3(2) . . ?
C9A C8A H8A 119.4 . . ?
C8A C9A C10A 122.8(2) . . ?
C8A C9A C20A 119.5(2) . . ?
C20A C9A C10A 117.7(2) . . ?
C9A C10A H10A 119.3 . . ?
C11A C10A C9A 121.3(2) . . ?
C11A C10A H10A 119.3 . . ?
C10A C11A H11A 118.9 . . ?
C10A C11A C12A 122.2(2) . . ?
C12A C11A H11A 118.9 . . ?
C13A C12A C11A 123.3(2) . . ?
C13A C12A C21A 119.0(2) . . ?
C21A C12A C11A 117.7(2) . . ?
C12A C13A H13A 119.0 . . ?
C14A C13A C12A 122.0(2) . . ?
C14A C13A H13A 119.0 . . ?
C13A C14A C15A 118.6(2) . . ?
C13A C14A C26A 122.0(2) . . ?
C15A C14A C26A 119.4(2) . . ?
C14A C15A H15A 119.2 . . ?
C16A C15A C14A 121.6(2) . . ?
C16A C15A H15A 119.2 . . ?
C15A C16A C17A 121.9(2) . . ?
C15A C16A C21A 119.5(2) . . ?
C21A C16A C17A 118.6(2) . . ?
C16A C17A H17A 119.5 . . ?
C18A C17A C16A 121.0(2) . . ?
C18A C17A H17A 119.5 . . ?
C17A C18A H18A 119.2 . . ?
C17A C18A C19A 121.6(2) . . ?
C19A C18A H18A 119.2 . . ?
C6A C19A C18A 122.3(2) . . ?
C6A C19A C20A 118.9(2) . . ?
C20A C19A C18A 118.9(2) . . ?
C9A C20A C21A 120.8(2) . . ?
C19A C20A C9A 119.6(2) . . ?
C19A C20A C21A 119.5(2) . . ?
C16A C21A C12A 119.3(2) . . ?
C16A C21A C20A 120.5(2) . . ?
C20A C21A C12A 120.2(2) . . ?
Fe1B C22A H22A 126.0 . . ?
C23A C22A Fe1B 69.73(15) . . ?
C23A C22A H22A 125.9 . . ?
C23A C22A C26A 108.2(2) . . ?
C26A C22A Fe1B 69.93(14) . . ?
C26A C22A H22A 125.9 . . ?
Fe1B C23A H23A 126.4 . . ?
C22A C23A Fe1B 69.80(14) . . ?
C22A C23A H23A 125.9 . . ?
C24A C23A Fe1B 69.47(15) . . ?
C24A C23A C22A 108.3(2) . . ?
C24A C23A H23A 125.9 . . ?
Fe1B C24A H24A 126.0 . . ?
C23A C24A Fe1B 70.20(15) . . ?
C23A C24A H24A 125.9 . . ?
C23A C24A C25A 108.2(2) . . ?
C25A C24A Fe1B 69.51(15) . . ?
C25A C24A H24A 125.9 . . ?
Fe1B C25A H25A 125.5 . . ?
C24A C25A Fe1B 69.85(15) . . ?
C24A C25A H25A 125.8 . . ?
C24A C25A C26A 108.4(2) . . ?
C26A C25A Fe1B 70.43(15) . . ?
C26A C25A H25A 125.8 . . ?
C14A C26A Fe1B 127.01(18) . . ?
C22A C26A Fe1B 69.34(14) . . ?
C22A C26A C14A 126.8(2) . . ?
C25A C26A Fe1B 68.71(14) . . ?
C25A C26A C14A 126.3(2) . . ?
C25A C26A C22A 106.9(2) . . ?
Fe1B C1B H1B 125.2 . . ?
C2B C1B Fe1B 69.97(15) . . ?
C2B C1B H1B 125.8 . . ?
C2B C1B C5B 108.4(2) . . ?
C5B C1B Fe1B 70.56(15) . . ?
C5B C1B H1B 125.8 . . ?
Fe1B C2B H2B 126.1 . . ?
C1B C2B Fe1B 69.43(15) . . ?
C1B C2B H2B 125.9 . . ?
C3B C2B Fe1B 70.10(15) . . ?
C3B C2B C1B 108.2(2) . . ?
C3B C2B H2B 125.9 . . ?
Fe1B C3B H3B 126.7 . . ?
C2B C3B Fe1B 69.48(16) . . ?
C2B C3B H3B 125.9 . . ?
C4B C3B Fe1B 69.51(15) . . ?
C4B C3B C2B 108.2(2) . . ?
C4B C3B H3B 125.9 . . ?
Fe1B C4B H4B 125.3 . . ?
C3B C4B Fe1B 70.17(15) . . ?
C3B C4B H4B 125.8 . . ?
C3B C4B C5B 108.5(2) . . ?
C5B C4B Fe1B 70.33(14) . . ?
C5B C4B H4B 125.8 . . ?
C1B C5B Fe1B 68.57(14) . . ?
C1B C5B C4B 106.7(2) . . ?
C1B C5B C7B 126.9(2) . . ?
C4B C5B Fe1B 68.84(14) . . ?
C4B C5B C7B 126.2(2) . . ?
C7B C5B Fe1B 130.97(19) . . ?
C7B C6B H6B 119.2 . . ?
C7B C6B C19B 121.6(2) . . ?
C19B C6B H6B 119.2 . . ?
C6B C7B C5B 120.8(2) . . ?
C6B C7B C8B 118.4(2) . . ?
C8B C7B C5B 120.7(2) . . ?
C7B C8B H8B 118.9 . . ?
C9B C8B C7B 122.1(2) . . ?
C9B C8B H8B 118.9 . . ?
C8B C9B C10B 123.0(2) . . ?
C8B C9B C20B 118.8(2) . . ?
C20B C9B C10B 118.2(2) . . ?
C9B C10B H10B 119.2 . . ?
C11B C10B C9B 121.7(2) . . ?
C11B C10B H10B 119.2 . . ?
C10B C11B H11B 119.4 . . ?
C10B C11B C12B 121.3(3) . . ?
C12B C11B H11B 119.4 . . ?
C13B C12B C11B 122.4(2) . . ?
C13B C12B C21B 119.2(2) . . ?
C21B C12B C11B 118.4(2) . . ?
C12B C13B H13B 119.3 . . ?
C14B C13B C12B 121.3(2) . . ?
C14B C13B H13B 119.3 . . ?
C13B C14B C15B 119.1(2) . . ?
C13B C14B C26B 120.6(2) . . ?
C15B C14B C26B 120.2(2) . . ?
C14B C15B H15B 119.3 . . ?
C16B C15B C14B 121.4(2) . . ?
C16B C15B H15B 119.3 . . ?
C15B C16B C17B 122.3(2) . . ?
C15B C16B C21B 119.2(2) . . ?
C21B C16B C17B 118.5(2) . . ?
C16B C17B H17B 119.3 . . ?
C18B C17B C16B 121.3(2) . . ?
C18B C17B H17B 119.3 . . ?
C17B C18B H18B 119.3 . . ?
C17B C18B C19B 121.5(2) . . ?
C19B C18B H18B 119.3 . . ?
C6B C19B C18B 122.2(2) . . ?
C6B C19B C20B 119.6(2) . . ?
C20B C19B C18B 118.3(2) . . ?
C9B C20B C21B 120.0(2) . . ?
C19B C20B C9B 119.5(2) . . ?
C19B C20B C21B 120.5(2) . . ?
C12B C21B C16B 119.7(2) . . ?
C12B C21B C20B 120.4(2) . . ?
C16B C21B C20B 119.9(2) . . ?
Fe1C C22B H22B 126.5 . . ?
C23B C22B Fe1C 69.87(15) . . ?
C23B C22B H22B 126.0 . . ?
C23B C22B C26B 107.9(2) . . ?
C26B C22B Fe1C 69.15(15) . . ?
C26B C22B H22B 126.0 . . ?
Fe1C C23B H23B 126.8 . . ?
C22B C23B Fe1C 69.48(15) . . ?
C22B C23B H23B 125.8 . . ?
C24B C23B Fe1C 69.50(16) . . ?
C24B C23B C22B 108.4(2) . . ?
C24B C23B H23B 125.8 . . ?
Fe1C C24B H24B 126.6 . . ?
C23B C24B Fe1C 69.99(16) . . ?
C23B C24B H24B 126.0 . . ?
C25B C24B Fe1C 68.97(15) . . ?
C25B C24B C23B 108.0(2) . . ?
C25B C24B H24B 126.0 . . ?
Fe1C C25B H25B 125.8 . . ?
C24B C25B Fe1C 70.30(15) . . ?
C24B C25B H25B 125.7 . . ?
C24B C25B C26B 108.6(2) . . ?
C26B C25B Fe1C 69.80(15) . . ?
C26B C25B H25B 125.7 . . ?
C14B C26B Fe1C 124.22(19) . . ?
C22B C26B Fe1C 69.75(15) . . ?
C22B C26B C14B 126.2(2) . . ?
C25B C26B Fe1C 68.98(14) . . ?
C25B C26B C14B 126.6(2) . . ?
C25B C26B C22B 107.1(2) . . ?
Fe1C C1C H1C 126.3 . . ?
C2C C1C Fe1C 69.72(16) . . ?
C2C C1C H1C 125.7 . . ?
C2C C1C C5C 108.7(2) . . ?
C5C C1C Fe1C 69.91(15) . . ?
C5C C1C H1C 125.7 . . ?
Fe1C C2C H2C 126.4 . . ?
C1C C2C Fe1C 69.66(15) . . ?
C1C C2C H2C 126.0 . . ?
C3C C2C Fe1C 69.55(15) . . ?
C3C C2C C1C 108.0(2) . . ?
C3C C2C H2C 126.0 . . ?
Fe1C C3C H3C 126.4 . . ?
C2C C3C Fe1C 69.81(15) . . ?
C2C C3C H3C 126.0 . . ?
C2C C3C C4C 108.0(2) . . ?
C4C C3C Fe1C 69.38(15) . . ?
C4C C3C H3C 126.0 . . ?
Fe1C C4C H4C 125.8 . . ?
C3C C4C Fe1C 69.86(15) . . ?
C3C C4C H4C 125.7 . . ?
C3C C4C C5C 108.6(2) . . ?
C5C C4C Fe1C 70.17(15) . . ?
C5C C4C H4C 125.7 . . ?
C1C C5C Fe1C 69.21(15) . . ?
C1C C5C C4C 106.7(2) . . ?
C1C C5C C7C 125.9(2) . . ?
C4C C5C Fe1C 68.79(15) . . ?
C4C C5C C7C 127.3(2) . . ?
C7C C5C Fe1C 124.91(19) . . ?
C7C C6C H6C 119.4 . . ?
C19C C6C H6C 119.4 . . ?
C19C C6C C7C 121.1(3) . . ?
C6C C7C C5C 119.7(2) . . ?
C8C C7C C5C 121.5(2) . . ?
C8C C7C C6C 118.8(2) . . ?
C7C C8C H8C 119.0 . . ?
C9C C8C C7C 122.1(2) . . ?
C9C C8C H8C 119.0 . . ?
C8C C9C C10C 123.0(2) . . ?
C8C C9C C20C 118.9(2) . . ?
C20C C9C C10C 118.0(2) . . ?
C9C C10C H10C 119.2 . . ?
C11C C10C C9C 121.6(2) . . ?
C11C C10C H10C 119.2 . . ?
C10C C11C H11C 119.1 . . ?
C10C C11C C12C 121.8(2) . . ?
C12C C11C H11C 119.1 . . ?
C13C C12C C11C 122.9(2) . . ?
C13C C12C C21C 119.1(2) . . ?
C21C C12C C11C 118.0(2) . . ?
C12C C13C H13C 119.1 . . ?
C12C C13C C14C 121.8(2) . . ?
C14C C13C H13C 119.1 . . ?
C13C C14C C26C 121.5(2) . . ?
C15C C14C C13C 118.5(2) . . ?
C15C C14C C26C 119.9(2) . . ?
C14C C15C H15C 119.1 . . ?
C14C C15C C16C 121.7(3) . . ?
C16C C15C H15C 119.1 . . ?
C15C C16C C17C 122.5(2) . . ?
C15C C16C C21C 119.3(2) . . ?
C21C C16C C17C 118.3(2) . . ?
C16C C17C H17C 119.1 . . ?
C18C C17C C16C 121.7(3) . . ?
C18C C17C H17C 119.1 . . ?
C17C C18C H18C 119.4 . . ?
C17C C18C C19C 121.2(3) . . ?
C19C C18C H18C 119.4 . . ?
C6C C19C C18C 122.3(2) . . ?
C6C C19C C20C 119.6(2) . . ?
C20C C19C C18C 118.1(2) . . ?
C19C C20C C9C 119.4(2) . . ?
C21C C20C C9C 120.1(2) . . ?
C21C C20C C19C 120.5(2) . . ?
C12C C21C C20C 120.5(2) . . ?
C16C C21C C12C 119.6(2) . . ?
C16C C21C C20C 120.0(2) . . ?
Fe1A C22C H22C 126.0 . . ?
C23C C22C Fe1A 69.30(16) . . ?
C23C C22C H22C 125.9 . . ?
C23C C22C C26C 108.3(2) . . ?
C26C C22C Fe1A 70.45(15) . . ?
C26C C22C H22C 125.9 . . ?
Fe1A C23C H23C 125.9 . . ?
C22C C23C Fe1A 69.96(16) . . ?
C22C C23C H23C 125.9 . . ?
C24C C23C Fe1A 69.75(16) . . ?
C24C C23C C22C 108.1(2) . . ?
C24C C23C H23C 125.9 . . ?
Fe1A C24C H24C 126.2 . . ?
C23C C24C Fe1A 69.56(16) . . ?
C23C C24C H24C 125.8 . . ?
C25C C24C Fe1A 70.04(15) . . ?
C25C C24C C23C 108.4(2) . . ?
C25C C24C H24C 125.8 . . ?
Fe1A C25C H25C 125.9 . . ?
C24C C25C Fe1A 69.43(15) . . ?
C24C C25C H25C 126.0 . . ?
C24C C25C C26C 108.1(2) . . ?
C26C C25C Fe1A 70.27(15) . . ?
C26C C25C H25C 125.9 . . ?
C14C C26C Fe1A 128.93(19) . . ?
C22C C26C Fe1A 68.84(15) . . ?
C22C C26C C14C 126.4(2) . . ?
C22C C26C C25C 107.0(2) . . ?
C25C C26C Fe1A 68.80(15) . . ?
C25C C26C C14C 126.5(2) . . ?
C1D O1D C4D 102.7(5) . . ?
C4E O1E C1E 115.5(10) . . ?
O1D C1D H1DA 112.7 . . ?
O1D C1D H1DB 112.7 . . ?
O1D C1D C2D 95.3(5) . . ?
H1DA C1D H1DB 110.2 . . ?
C2D C1D H1DA 112.7 . . ?
C2D C1D H1DB 112.7 . . ?
C1D C2D H2DA 110.6 . . ?
C1D C2D H2DB 110.6 . . ?
H2DA C2D H2DB 108.7 . . ?
C3D C2D C1D 105.9(7) . . ?
C3D C2D H2DA 110.6 . . ?
C3D C2D H2DB 110.6 . . ?
C2D C3D H3DA 110.7 . . ?
C2D C3D H3DB 110.7 . . ?
C2D C3D C4D 105.3(8) . . ?
H3DA C3D H3DB 108.8 . . ?
C4D C3D H3DA 110.7 . . ?
C4D C3D H3DB 110.7 . . ?
O1D C4D H4DA 109.4 . . ?
O1D C4D H4DB 109.4 . . ?
C3D C4D O1D 111.0(6) . . ?
C3D C4D H4DA 109.4 . . ?
C3D C4D H4DB 109.4 . . ?
H4DA C4D H4DB 108.0 . . ?
O1E C1E H1EA 112.3 . . ?
O1E C1E H1EB 112.3 . . ?
O1E C1E C2E 97.5(8) . . ?
H1EA C1E H1EB 109.9 . . ?
C2E C1E H1EA 112.3 . . ?
C2E C1E H1EB 112.3 . . ?
C1E C2E H2EA 110.2 . . ?
C1E C2E H2EB 110.2 . . ?
H2EA C2E H2EB 108.5 . . ?
C3E C2E C1E 107.4(10) . . ?
C3E C2E H2EA 110.2 . . ?
C3E C2E H2EB 110.2 . . ?
C2E C3E H3EA 109.1 . . ?
C2E C3E H3EB 109.1 . . ?
C2E C3E C4E 112.5(10) . . ?
H3EA C3E H3EB 107.8 . . ?
C4E C3E H3EA 109.1 . . ?
C4E C3E H3EB 109.1 . . ?
O1E C4E C3E 98.0(9) . . ?
O1E C4E H4EA 112.2 . . ?
O1E C4E H4EB 112.2 . . ?
C3E C4E H4EA 112.2 . . ?
C3E C4E H4EB 112.2 . . ?
H4EA C4E H4EB 109.8 . . ?
C1F O1F C4F 104.3(4) . . ?
C4G O1G C1G 101.0(9) . . ?
O1F C1F H1FA 111.1 . . ?
O1F C1F H1FB 111.1 . . ?
O1F C1F C2F 103.3(5) . . ?
H1FA C1F H1FB 109.1 . . ?
C2F C1F H1FA 111.1 . . ?
C2F C1F H1FB 111.1 . . ?
C1F C2F H2FB 111.2 . . ?
C1F C2F H2FA 111.2 . . ?
H2FB C2F H2FA 109.1 . . ?
C3F C2F C1F 102.7(8) . . ?
C3F C2F H2FB 111.2 . . ?
C3F C2F H2FA 111.2 . . ?
C2F C3F H3FA 110.5 . . ?
C2F C3F H3FB 110.5 . . ?
H3FA C3F H3FB 108.7 . . ?
C4F C3F C2F 106.0(6) . . ?
C4F C3F H3FA 110.5 . . ?
C4F C3F H3FB 110.5 . . ?
O1F C4F H4FA 110.4 . . ?
O1F C4F H4FB 110.4 . . ?
C3F C4F O1F 106.7(6) . . ?
C3F C4F H4FA 110.4 . . ?
C3F C4F H4FB 110.4 . . ?
H4FA C4F H4FB 108.6 . . ?
O1G C1G H1GA 110.8 . . ?
O1G C1G H1GB 110.8 . . ?
H1GA C1G H1GB 108.9 . . ?
C2G C1G O1G 104.7(10) . . ?
C2G C1G H1GA 110.8 . . ?
C2G C1G H1GB 110.8 . . ?
C1G C2G H2GB 110.4 . . ?
C1G C2G H2GA 110.4 . . ?
H2GB C2G H2GA 108.6 . . ?
C3G C2G C1G 106.7(12) . . ?
C3G C2G H2GB 110.4 . . ?
C3G C2G H2GA 110.4 . . ?
C2G C3G H3GA 111.0 . . ?
C2G C3G H3GB 111.0 . . ?
H3GA C3G H3GB 109.0 . . ?
C4G C3G C2G 103.9(15) . . ?
C4G C3G H3GA 111.0 . . ?
C4G C3G H3GB 111.0 . . ?
O1G C4G H4GA 110.7 . . ?
O1G C4G H4GB 110.7 . . ?
C3G C4G O1G 105.2(15) . . ?
C3G C4G H4GA 110.7 . . ?
C3G C4G H4GB 110.7 . . ?
H4GA C4G H4GB 108.8 . . ?
C1H O1H C4H 109.3(10) . . ?
C4I O1I C1I 107.4(4) . . ?
O1H C1H H1HA 110.2 . . ?
O1H C1H H1HB 110.2 . . ?
O1H C1H C2H 107.7(11) . . ?
H1HA C1H H1HB 108.5 . . ?
C2H C1H H1HA 110.2 . . ?
C2H C1H H1HB 110.2 . . ?
C1H C2H H2HA 111.3 . . ?
C1H C2H H2HB 111.3 . . ?
H2HA C2H H2HB 109.2 . . ?
C3H C2H C1H 102.5(11) . . ?
C3H C2H H2HA 111.3 . . ?
C3H C2H H2HB 111.3 . . ?
C2H C3H H3HA 110.4 . . ?
C2H C3H H3HB 110.4 . . ?
H3HA C3H H3HB 108.6 . . ?
C4H C3H C2H 106.5(10) . . ?
C4H C3H H3HA 110.4 . . ?
C4H C3H H3HB 110.4 . . ?
O1H C4H H4HA 110.8 . . ?
O1H C4H H4HB 110.8 . . ?
C3H C4H O1H 104.7(9) . . ?
C3H C4H H4HA 110.8 . . ?
C3H C4H H4HB 110.8 . . ?
H4HA C4H H4HB 108.9 . . ?
O1I C1I H1IA 110.5 . . ?
O1I C1I H1IB 110.5 . . ?
O1I C1I C2I 106.0(4) . . ?
H1IA C1I H1IB 108.7 . . ?
C2I C1I H1IA 110.5 . . ?
C2I C1I H1IB 110.5 . . ?
C1I C2I H2IA 111.4 . . ?
C1I C2I H2IB 111.4 . . ?
C1I C2I C3I 101.7(4) . . ?
H2IA C2I H2IB 109.3 . . ?
C3I C2I H2IA 111.4 . . ?
C3I C2I H2IB 111.4 . . ?
C2I C3I H3IA 110.7 . . ?
C2I C3I H3IB 110.7 . . ?
H3IA C3I H3IB 108.8 . . ?
C4I C3I C2I 105.2(4) . . ?
C4I C3I H3IA 110.7 . . ?
C4I C3I H3IB 110.7 . . ?
O1I C4I C3I 110.0(5) . . ?
O1I C4I H4IA 109.7 . . ?
O1I C4I H4IB 109.7 . . ?
C3I C4I H4IA 109.7 . . ?
C3I C4I H4IB 109.7 . . ?
H4IA C4I H4IB 108.2 . . ?
C4K O1K C1K 108.7(3) . . ?
H3JA C3J H3JB 109.4 . . ?
C2K C3J H3JA 111.6 . . ?
C2K C3J H3JB 111.6 . . ?
C4K C3J H3JA 111.6 . . ?
C4K C3J H3JB 111.6 . . ?
C4K C3J C2K 100.9(4) . . ?
O1K C1K H1KA 110.5 . . ?
O1K C1K H1KB 110.5 . . ?
O1K C1K C2K 106.3(3) . . ?
H1KA C1K H1KB 108.7 . . ?
C2K C1K H1KA 110.5 . . ?
C2K C1K H1KB 110.5 . . ?
C3J C2K H2KA 111.8 . . ?
C3J C2K H2KB 111.8 . . ?
C1K C2K C3J 99.8(4) . . ?
C1K C2K H2KA 111.8 . . ?
C1K C2K H2KB 111.8 . . ?
C1K C2K H2KC 110.0 . . ?
C1K C2K H2KD 110.0 . . ?
C1K C2K C3K 108.5(8) . . ?
H2KA C2K H2KB 109.5 . . ?
H2KC C2K H2KD 108.4 . . ?
C3K C2K H2KC 110.0 . . ?
C3K C2K H2KD 110.0 . . ?
C2K C3K H3KA 111.5 . . ?
C2K C3K H3KB 111.5 . . ?
H3KA C3K H3KB 109.4 . . ?
C4K C3K C2K 101.1(11) . . ?
C4K C3K H3KA 111.5 . . ?
C4K C3K H3KB 111.5 . . ?
O1K C4K C3J 106.0(4) . . ?
O1K C4K C3K 112.6(8) . . ?
O1K C4K H4KA 110.5 . . ?
O1K C4K H4KB 110.5 . . ?
O1K C4K H4KC 109.1 . . ?
O1K C4K H4KD 109.1 . . ?
C3J C4K H4KA 110.5 . . ?
C3J C4K H4KB 110.5 . . ?
C3K C4K H4KC 109.1 . . ?
C3K C4K H4KD 109.1 . . ?
H4KA C4K H4KB 108.7 . . ?
H4KC C4K H4KD 107.8 . . ?
C4L O1L C1L 109.9(10) . . ?
C4M O1M C1M 108.6(6) . . ?
O1L C1L H1LA 109.5 . . ?
O1L C1L H1LB 109.5 . . ?
O1L C1L C2L 110.7(10) . . ?
H1LA C1L H1LB 108.1 . . ?
C2L C1L H1LA 109.5 . . ?
C2L C1L H1LB 109.5 . . ?
C1L C2L H2LB 111.1 . . ?
C1L C2L H2LA 111.1 . . ?
C1L C2L C3L 103.4(10) . . ?
H2LB C2L H2LA 109.1 . . ?
C3L C2L H2LB 111.1 . . ?
C3L C2L H2LA 111.1 . . ?
C2L C3L H3LB 110.3 . . ?
C2L C3L H3LA 110.3 . . ?
H3LB C3L H3LA 108.6 . . ?
C4L C3L C2L 107.0(9) . . ?
C4L C3L H3LB 110.3 . . ?
C4L C3L H3LA 110.3 . . ?
O1L C4L C3L 109.0(9) . . ?
O1L C4L H4LB 109.9 . . ?
O1L C4L H4LA 109.9 . . ?
C3L C4L H4LB 109.9 . . ?
C3L C4L H4LA 109.9 . . ?
H4LB C4L H4LA 108.3 . . ?
O1M C1M H1MA 110.1 . . ?
O1M C1M H1MB 110.1 . . ?
H1MA C1M H1MB 108.4 . . ?
C2M C1M O1M 108.2(7) . . ?
C2M C1M H1MA 110.1 . . ?
C2M C1M H1MB 110.1 . . ?
C1M C2M H2MB 111.1 . . ?
C1M C2M H2MA 111.1 . . ?
C1M C2M C3M 103.5(7) . . ?
H2MB C2M H2MA 109.0 . . ?
C3M C2M H2MB 111.1 . . ?
C3M C2M H2MA 111.1 . . ?
C2M C3M H3MB 111.3 . . ?
C2M C3M H3MA 111.3 . . ?
H3MB C3M H3MA 109.2 . . ?
C4M C3M C2M 102.3(6) . . ?
C4M C3M H3MB 111.3 . . ?
C4M C3M H3MA 111.3 . . ?
O1M C4M C3M 103.5(7) . . ?
O1M C4M H4MB 111.1 . . ?
O1M C4M H4MA 111.1 . . ?
C3M C4M H4MB 111.1 . . ?
C3M C4M H4MA 111.1 . . ?
H4MB C4M H4MA 109.0 . . ?

loop_
_geom_bond_atom_site_label_1
_geom_bond_atom_site_label_2
_geom_bond_distance
_geom_bond_site_symmetry_2
_geom_bond_publ_flag
Fe1A C1A 2.049(3) . ?
Fe1A C2A 2.047(3) . ?
Fe1A C3A 2.046(3) . ?
Fe1A C4A 2.046(3) . ?
Fe1A C5A 2.057(3) . ?
Fe1A C22C 2.047(3) . ?
Fe1A C23C 2.038(3) . ?
Fe1A C24C 2.040(3) . ?
Fe1A C25C 2.048(3) . ?
Fe1A C26C 2.068(3) . ?
Fe1B C22A 2.057(3) . ?
Fe1B C23A 2.056(3) . ?
Fe1B C24A 2.046(3) . ?
Fe1B C25A 2.042(3) . ?
Fe1B C26A 2.065(3) . ?
Fe1B C1B 2.041(3) . ?
Fe1B C2B 2.049(3) . ?
Fe1B C3B 2.057(3) . ?
Fe1B C4B 2.048(3) . ?
Fe1B C5B 2.068(2) . ?
Fe1C C22B 2.049(3) . ?
Fe1C C23B 2.054(3) . ?
Fe1C C24B 2.048(3) . ?
Fe1C C25B 2.030(3) . ?
Fe1C C26B 2.041(3) . ?
Fe1C C1C 2.046(3) . ?
Fe1C C2C 2.047(3) . ?
Fe1C C3C 2.043(3) . ?
Fe1C C4C 2.037(3) . ?
Fe1C C5C 2.055(3) . ?
C1A H1A 0.9500 . ?
C1A C2A 1.422(4) . ?
C1A C5A 1.430(4) . ?
C2A H2A 0.9500 . ?
C2A C3A 1.424(4) . ?
C3A H3A 0.9500 . ?
C3A C4A 1.427(4) . ?
C4A H4A 0.9500 . ?
C4A C5A 1.431(4) . ?
C5A C7A 1.481(4) . ?
C6A H6A 0.9500 . ?
C6A C7A 1.394(4) . ?
C6A C19A 1.397(4) . ?
C7A C8A 1.404(4) . ?
C8A H8A 0.9500 . ?
C8A C9A 1.401(4) . ?
C9A C10A 1.444(4) . ?
C9A C20A 1.418(4) . ?
C10A H10A 0.9500 . ?
C10A C11A 1.349(4) . ?
C11A H11A 0.9500 . ?
C11A C12A 1.438(4) . ?
C12A C13A 1.396(4) . ?
C12A C21A 1.424(3) . ?
C13A H13A 0.9500 . ?
C13A C14A 1.390(4) . ?
C14A C15A 1.400(4) . ?
C14A C26A 1.474(3) . ?
C15A H15A 0.9500 . ?
C15A C16A 1.393(4) . ?
C16A C17A 1.438(4) . ?
C16A C21A 1.416(4) . ?
C17A H17A 0.9500 . ?
C17A C18A 1.348(4) . ?
C18A H18A 0.9500 . ?
C18A C19A 1.434(4) . ?
C19A C20A 1.418(3) . ?
C20A C21A 1.423(3) . ?
C22A H22A 0.9500 . ?
C22A C23A 1.423(4) . ?
C22A C26A 1.434(4) . ?
C23A H23A 0.9500 . ?
C23A C24A 1.414(4) . ?
C24A H24A 0.9500 . ?
C24A C25A 1.420(4) . ?
C25A H25A 0.9500 . ?
C25A C26A 1.434(4) . ?
C1B H1B 0.9500 . ?
C1B C2B 1.419(4) . ?
C1B C5B 1.435(4) . ?
C2B H2B 0.9500 . ?
C2B C3B 1.418(4) . ?
C3B H3B 0.9500 . ?
C3B C4B 1.415(4) . ?
C4B H4B 0.9500 . ?
C4B C5B 1.436(4) . ?
C5B C7B 1.475(3) . ?
C6B H6B 0.9500 . ?
C6B C7B 1.397(4) . ?
C6B C19B 1.399(3) . ?
C7B C8B 1.399(4) . ?
C8B H8B 0.9500 . ?
C8B C9B 1.398(4) . ?
C9B C10B 1.434(4) . ?
C9B C20B 1.425(4) . ?
C10B H10B 0.9500 . ?
C10B C11B 1.355(4) . ?
C11B H11B 0.9500 . ?
C11B C12B 1.438(4) . ?
C12B C13B 1.408(4) . ?
C12B C21B 1.416(4) . ?
C13B H13B 0.9500 . ?
C13B C14B 1.393(4) . ?
C14B C15B 1.401(4) . ?
C14B C26B 1.476(3) . ?
C15B H15B 0.9500 . ?
C15B C16B 1.398(3) . ?
C16B C17B 1.442(4) . ?
C16B C21B 1.424(4) . ?
C17B H17B 0.9500 . ?
C17B C18B 1.350(4) . ?
C18B H18B 0.9500 . ?
C18B C19B 1.445(4) . ?
C19B C20B 1.418(4) . ?
C20B C21B 1.425(3) . ?
C22B H22B 0.9500 . ?
C22B C23B 1.425(4) . ?
C22B C26B 1.436(4) . ?
C23B H23B 0.9500 . ?
C23B C24B 1.420(4) . ?
C24B H24B 0.9500 . ?
C24B C25B 1.419(4) . ?
C25B H25B 0.9500 . ?
C25B C26B 1.433(4) . ?
C1C H1C 0.9500 . ?
C1C C2C 1.421(4) . ?
C1C C5C 1.432(4) . ?
C2C H2C 0.9500 . ?
C2C C3C 1.420(4) . ?
C3C H3C 0.9500 . ?
C3C C4C 1.421(4) . ?
C4C H4C 0.9500 . ?
C4C C5C 1.434(4) . ?
C5C C7C 1.477(4) . ?
C6C H6C 0.9500 . ?
C6C C7C 1.402(4) . ?
C6C C19C 1.401(4) . ?
C7C C8C 1.399(4) . ?
C8C H8C 0.9500 . ?
C8C C9C 1.396(4) . ?
C9C C10C 1.435(4) . ?
C9C C20C 1.427(4) . ?
C10C H10C 0.9500 . ?
C10C C11C 1.349(4) . ?
C11C H11C 0.9500 . ?
C11C C12C 1.436(4) . ?
C12C C13C 1.400(4) . ?
C12C C21C 1.420(4) . ?
C13C H13C 0.9500 . ?
C13C C14C 1.403(4) . ?
C14C C15C 1.391(4) . ?
C14C C26C 1.475(4) . ?
C15C H15C 0.9500 . ?
C15C C16C 1.404(4) . ?
C16C C17C 1.439(4) . ?
C16C C21C 1.418(4) . ?
C17C H17C 0.9500 . ?
C17C C18C 1.350(4) . ?
C18C H18C 0.9500 . ?
C18C C19C 1.438(4) . ?
C19C C20C 1.422(4) . ?
C20C C21C 1.420(4) . ?
C22C H22C 0.9500 . ?
C22C C23C 1.422(4) . ?
C22C C26C 1.431(4) . ?
C23C H23C 0.9500 . ?
C23C C24C 1.418(4) . ?
C24C H24C 0.9500 . ?
C24C C25C 1.416(4) . ?
C25C H25C 0.9500 . ?
C25C C26C 1.439(4) . ?
O1D C1D 1.472(7) . ?
O1D C4D 1.556(8) . ?
O1E C1E 1.529(15) . ?
O1E C4E 1.524(12) . ?
C1D H1DA 0.9900 . ?
C1D H1DB 0.9900 . ?
C1D C2D 1.698(11) . ?
C2D H2DA 0.9900 . ?
C2D H2DB 0.9900 . ?
C2D C3D 1.323(12) . ?
C3D H3DA 0.9900 . ?
C3D H3DB 0.9900 . ?
C3D C4D 1.408(10) . ?
C4D H4DA 0.9900 . ?
C4D H4DB 0.9900 . ?
C1E H1EA 0.9900 . ?
C1E H1EB 0.9900 . ?
C1E C2E 1.695(16) . ?
C2E H2EA 0.9900 . ?
C2E H2EB 0.9900 . ?
C2E C3E 1.418(14) . ?
C3E H3EA 0.9900 . ?
C3E H3EB 0.9900 . ?
C3E C4E 1.556(14) . ?
C4E H4EA 0.9900 . ?
C4E H4EB 0.9900 . ?
O1F C1F 1.539(7) . ?
O1F C4F 1.585(9) . ?
O1G C1G 1.629(14) . ?
O1G C4G 1.535(13) . ?
C1F H1FA 0.9900 . ?
C1F H1FB 0.9900 . ?
C1F C2F 1.557(8) . ?
C2F H2FB 0.9900 . ?
C2F H2FA 0.9900 . ?
C2F C3F 1.527(9) . ?
C3F H3FA 0.9900 . ?
C3F H3FB 0.9900 . ?
C3F C4F 1.509(10) . ?
C4F H4FA 0.9900 . ?
C4F H4FB 0.9900 . ?
C1G H1GA 0.9900 . ?
C1G H1GB 0.9900 . ?
C1G C2G 1.562(16) . ?
C2G H2GB 0.9900 . ?
C2G H2GA 0.9900 . ?
C2G C3G 1.521(14) . ?
C3G H3GA 0.9900 . ?
C3G H3GB 0.9900 . ?
C3G C4G 1.507(18) . ?
C4G H4GA 0.9900 . ?
C4G H4GB 0.9900 . ?
O1H C1H 1.415(13) . ?
O1H C4H 1.496(14) . ?
O1I C1I 1.429(7) . ?
O1I C4I 1.423(7) . ?
C1H H1HA 0.9900 . ?
C1H H1HB 0.9900 . ?
C1H C2H 1.522(15) . ?
C2H H2HA 0.9900 . ?
C2H H2HB 0.9900 . ?
C2H C3H 1.501(14) . ?
C3H H3HA 0.9900 . ?
C3H H3HB 0.9900 . ?
C3H C4H 1.463(13) . ?
C4H H4HA 0.9900 . ?
C4H H4HB 0.9900 . ?
C1I H1IA 0.9900 . ?
C1I H1IB 0.9900 . ?
C1I C2I 1.538(7) . ?
C2I H2IA 0.9900 . ?
C2I H2IB 0.9900 . ?
C2I C3I 1.590(7) . ?
C3I H3IA 0.9900 . ?
C3I H3IB 0.9900 . ?
C3I C4I 1.450(7) . ?
C4I H4IA 0.9900 . ?
C4I H4IB 0.9900 . ?
O1K C1K 1.437(5) . ?
O1K C4K 1.417(4) . ?
C3J H3JA 0.9900 . ?
C3J H3JB 0.9900 . ?
C3J C2K 1.540(7) . ?
C3J C4K 1.494(6) . ?
C1K H1KA 0.9900 . ?
C1K H1KB 0.9900 . ?
C1K C2K 1.480(5) . ?
C2K H2KA 0.9900 . ?
C2K H2KB 0.9900 . ?
C2K H2KC 0.9900 . ?
C2K H2KD 0.9900 . ?
C2K C3K 1.549(18) . ?
C3K H3KA 0.9900 . ?
C3K H3KB 0.9900 . ?
C3K C4K 1.480(18) . ?
C4K H4KA 0.9900 . ?
C4K H4KB 0.9900 . ?
C4K H4KC 0.9900 . ?
C4K H4KD 0.9900 . ?
O1L C1L 1.483(12) . ?
O1L C4L 1.383(13) . ?
O1M C1M 1.491(9) . ?
O1M C4M 1.443(9) . ?
C1L H1LA 0.9900 . ?
C1L H1LB 0.9900 . ?
C1L C2L 1.493(13) . ?
C2L H2LB 0.9900 . ?
C2L H2LA 0.9900 . ?
C2L C3L 1.550(13) . ?
C3L H3LB 0.9900 . ?
C3L H3LA 0.9900 . ?
C3L C4L 1.538(13) . ?
C4L H4LB 0.9900 . ?
C4L H4LA 0.9900 . ?
C1M H1MA 0.9900 . ?
C1M H1MB 0.9900 . ?
C1M C2M 1.440(10) . ?
C2M H2MB 0.9900 . ?
C2M H2MA 0.9900 . ?
C2M C3M 1.570(11) . ?
C3M H3MB 0.9900 . ?
C3M H3MA 0.9900 . ?
C3M C4M 1.516(10) . ?
C4M H4MB 0.9900 . ?
C4M H4MA 0.9900 . ?

loop_
_geom_torsion_atom_site_label_1
_geom_torsion_atom_site_label_2
_geom_torsion_atom_site_label_3
_geom_torsion_atom_site_label_4
_geom_torsion
_geom_torsion_site_symmetry_1
_geom_torsion_site_symmetry_2
_geom_torsion_site_symmetry_3
_geom_torsion_site_symmetry_4
_geom_torsion_publ_flag
Fe1A C1A C2A C3A 59.2(2) . . . . ?
Fe1A C1A C5A C4A -58.81(18) . . . . ?
Fe1A C1A C5A C7A 124.9(3) . . . . ?
Fe1A C2A C3A C4A 59.25(19) . . . . ?
Fe1A C3A C4A C5A 59.66(18) . . . . ?
Fe1A C4A C5A C1A 58.91(19) . . . . ?
Fe1A C4A C5A C7A -124.7(3) . . . . ?
Fe1A C5A C7A C6A -102.6(3) . . . . ?
Fe1A C5A C7A C8A 81.1(3) . . . . ?
Fe1A C22C C23C C24C -59.5(2) . . . . ?
Fe1A C22C C26C C14C -123.5(3) . . . . ?
Fe1A C22C C26C C25C 58.39(18) . . . . ?
Fe1A C23C C24C C25C -59.4(2) . . . . ?
Fe1A C24C C25C C26C -59.86(19) . . . . ?
Fe1A C25C C26C C14C 123.5(3) . . . . ?
Fe1A C25C C26C C22C -58.42(18) . . . . ?
Fe1B C22A C23A C24A -59.00(18) . . . . ?
Fe1B C22A C26A C14A -121.4(3) . . . . ?
Fe1B C22A C26A C25A 58.65(17) . . . . ?
Fe1B C23A C24A C25A -59.33(18) . . . . ?
Fe1B C24A C25A C26A -60.13(18) . . . . ?
Fe1B C25A C26A C14A 121.0(3) . . . . ?
Fe1B C25A C26A C22A -59.05(18) . . . . ?
Fe1B C1B C2B C3B -59.62(18) . . . . ?
Fe1B C1B C5B C4B 58.49(17) . . . . ?
Fe1B C1B C5B C7B -125.9(3) . . . . ?
Fe1B C2B C3B C4B -58.88(19) . . . . ?
Fe1B C3B C4B C5B -60.14(18) . . . . ?
Fe1B C4B C5B C1B -58.32(17) . . . . ?
Fe1B C4B C5B C7B 126.0(3) . . . . ?
Fe1B C5B C7B C6B 91.6(3) . . . . ?
Fe1B C5B C7B C8B -92.4(3) . . . . ?
Fe1C C22B C23B C24B -58.75(19) . . . . ?
Fe1C C22B C26B C14B -118.2(3) . . . . ?
Fe1C C22B C26B C25B 59.10(18) . . . . ?
Fe1C C23B C24B C25B -58.70(19) . . . . ?
Fe1C C24B C25B C26B -59.51(18) . . . . ?
Fe1C C25B C26B C14B 117.7(3) . . . . ?
Fe1C C25B C26B C22B -59.59(18) . . . . ?
Fe1C C1C C2C C3C 59.17(19) . . . . ?
Fe1C C1C C5C C4C -58.82(18) . . . . ?
Fe1C C1C C5C C7C 118.7(3) . . . . ?
Fe1C C2C C3C C4C 59.05(19) . . . . ?
Fe1C C3C C4C C5C 59.70(19) . . . . ?
Fe1C C4C C5C C1C 59.08(18) . . . . ?
Fe1C C4C C5C C7C -118.4(3) . . . . ?
Fe1C C5C C7C C6C 110.8(3) . . . . ?
Fe1C C5C C7C C8C -68.3(3) . . . . ?
C1A C2A C3A Fe1A -59.3(2) . . . . ?
C1A C2A C3A C4A -0.1(3) . . . . ?
C1A C5A C7A C6A 164.9(3) . . . . ?
C1A C5A C7A C8A -11.5(4) . . . . ?
C2A C1A C5A Fe1A 59.27(19) . . . . ?
C2A C1A C5A C4A 0.5(3) . . . . ?
C2A C1A C5A C7A -175.9(2) . . . . ?
C2A C3A C4A Fe1A -59.3(2) . . . . ?
C2A C3A C4A C5A 0.4(3) . . . . ?
C3A C4A C5A Fe1A -59.41(19) . . . . ?
C3A C4A C5A C1A -0.5(3) . . . . ?
C3A C4A C5A C7A 175.8(2) . . . . ?
C4A C5A C7A C6A -10.8(4) . . . . ?
C4A C5A C7A C8A 172.9(3) . . . . ?
C5A C1A C2A Fe1A -59.46(19) . . . . ?
C5A C1A C2A C3A -0.2(3) . . . . ?
C5A C7A C8A C9A 175.4(2) . . . . ?
C6A C7A C8A C9A -1.0(4) . . . . ?
C6A C19A C20A C9A -1.1(4) . . . . ?
C6A C19A C20A C21A 179.7(2) . . . . ?
C7A C6A C19A C18A -178.8(3) . . . . ?
C7A C6A C19A C20A 1.0(4) . . . . ?
C7A C8A C9A C10A -178.1(3) . . . . ?
C7A C8A C9A C20A 0.8(4) . . . . ?
C8A C9A C10A C11A 179.3(3) . . . . ?
C8A C9A C20A C19A 0.2(4) . . . . ?
C8A C9A C20A C21A 179.5(2) . . . . ?
C9A C10A C11A C12A 1.3(4) . . . . ?
C9A C20A C21A C12A 1.0(4) . . . . ?
C9A C20A C21A C16A -178.3(2) . . . . ?
C10A C9A C20A C19A 179.2(2) . . . . ?
C10A C9A C20A C21A -1.6(4) . . . . ?
C10A C11A C12A C13A 177.5(3) . . . . ?
C10A C11A C12A C21A -1.8(4) . . . . ?
C11A C12A C13A C14A -179.2(3) . . . . ?
C11A C12A C21A C16A 180.0(2) . . . . ?
C11A C12A C21A C20A 0.6(4) . . . . ?
C12A C13A C14A C15A -0.5(4) . . . . ?
C12A C13A C14A C26A -179.4(2) . . . . ?
C13A C12A C21A C16A 0.6(4) . . . . ?
C13A C12A C21A C20A -178.7(2) . . . . ?
C13A C14A C15A C16A 0.3(4) . . . . ?
C13A C14A C26A Fe1B -104.8(3) . . . . ?
C13A C14A C26A C22A -14.1(4) . . . . ?
C13A C14A C26A C25A 165.8(3) . . . . ?
C14A C15A C16A C17A 179.5(3) . . . . ?
C14A C15A C16A C21A 0.4(4) . . . . ?
C15A C14A C26A Fe1B 76.4(3) . . . . ?
C15A C14A C26A C22A 167.1(3) . . . . ?
C15A C14A C26A C25A -13.0(4) . . . . ?
C15A C16A C17A C18A -179.1(3) . . . . ?
C15A C16A C21A C12A -0.9(4) . . . . ?
C15A C16A C21A C20A 178.4(2) . . . . ?
C16A C17A C18A C19A 0.3(4) . . . . ?
C17A C16A C21A C12A 180.0(2) . . . . ?
C17A C16A C21A C20A -0.7(4) . . . . ?
C17A C18A C19A C6A 179.7(3) . . . . ?
C17A C18A C19A C20A -0.1(4) . . . . ?
C18A C19A C20A C9A 178.7(2) . . . . ?
C18A C19A C20A C21A -0.6(4) . . . . ?
C19A C6A C7A C5A -176.4(2) . . . . ?
C19A C6A C7A C8A 0.1(4) . . . . ?
C19A C20A C21A C12A -179.7(2) . . . . ?
C19A C20A C21A C16A 0.9(4) . . . . ?
C20A C9A C10A C11A 0.4(4) . . . . ?
C21A C12A C13A C14A 0.1(4) . . . . ?
C21A C16A C17A C18A 0.1(4) . . . . ?
C22A C23A C24A Fe1B 59.20(18) . . . . ?
C22A C23A C24A C25A -0.1(3) . . . . ?
C23A C22A C26A Fe1B -59.44(18) . . . . ?
C23A C22A C26A C14A 179.1(2) . . . . ?
C23A C22A C26A C25A -0.8(3) . . . . ?
C23A C24A C25A Fe1B 59.76(18) . . . . ?
C23A C24A C25A C26A -0.4(3) . . . . ?
C24A C25A C26A Fe1B 59.76(18) . . . . ?
C24A C25A C26A C14A -179.2(2) . . . . ?
C24A C25A C26A C22A 0.7(3) . . . . ?
C26A C14A C15A C16A 179.1(2) . . . . ?
C26A C22A C23A Fe1B 59.57(18) . . . . ?
C26A C22A C23A C24A 0.6(3) . . . . ?
C1B C2B C3B Fe1B 59.20(18) . . . . ?
C1B C2B C3B C4B 0.3(3) . . . . ?
C1B C5B C7B C6B -175.7(3) . . . . ?
C1B C5B C7B C8B 0.3(4) . . . . ?
C2B C1B C5B Fe1B -60.00(18) . . . . ?
C2B C1B C5B C4B -1.5(3) . . . . ?
C2B C1B C5B C7B 174.1(2) . . . . ?
C2B C3B C4B Fe1B 58.86(19) . . . . ?
C2B C3B C4B C5B -1.3(3) . . . . ?
C3B C4B C5B Fe1B 60.03(18) . . . . ?
C3B C4B C5B C1B 1.7(3) . . . . ?
C3B C4B C5B C7B -174.0(2) . . . . ?
C4B C5B C7B C6B -0.8(4) . . . . ?
C4B C5B C7B C8B 175.1(3) . . . . ?
C5B C1B C2B Fe1B 60.38(18) . . . . ?
C5B C1B C2B C3B 0.8(3) . . . . ?
C5B C7B C8B C9B -175.9(2) . . . . ?
C6B C7B C8B C9B 0.2(4) . . . . ?
C6B C19B C20B C9B -0.2(4) . . . . ?
C6B C19B C20B C21B -179.0(2) . . . . ?
C7B C6B C19B C18B -178.8(2) . . . . ?
C7B C6B C19B C20B 0.1(4) . . . . ?
C7B C8B C9B C10B 179.2(3) . . . . ?
C7B C8B C9B C20B -0.4(4) . . . . ?
C8B C9B C10B C11B 180.0(3) . . . . ?
C8B C9B C20B C19B 0.4(4) . . . . ?
C8B C9B C20B C21B 179.2(2) . . . . ?
C9B C10B C11B C12B 0.4(4) . . . . ?
C9B C20B C21B C12B 1.3(4) . . . . ?
C9B C20B C21B C16B -178.8(2) . . . . ?
C10B C9B C20B C19B -179.2(2) . . . . ?
C10B C9B C20B C21B -0.4(4) . . . . ?
C10B C11B C12B C13B 179.8(3) . . . . ?
C10B C11B C12B C21B 0.4(4) . . . . ?
C11B C12B C13B C14B -178.4(3) . . . . ?
C11B C12B C21B C16B 178.8(3) . . . . ?
C11B C12B C21B C20B -1.3(4) . . . . ?
C12B C13B C14B C15B -0.4(4) . . . . ?
C12B C13B C14B C26B 179.1(2) . . . . ?
C13B C12B C21B C16B -0.6(4) . . . . ?
C13B C12B C21B C20B 179.3(2) . . . . ?
C13B C14B C15B C16B -0.4(4) . . . . ?
C13B C14B C26B Fe1C -104.9(3) . . . . ?
C13B C14B C26B C22B -16.1(4) . . . . ?
C13B C14B C26B C25B 167.1(3) . . . . ?
C14B C15B C16B C17B -179.9(3) . . . . ?
C14B C15B C16B C21B 0.8(4) . . . . ?
C15B C14B C26B Fe1C 74.6(3) . . . . ?
C15B C14B C26B C22B 163.4(3) . . . . ?
C15B C14B C26B C25B -13.4(4) . . . . ?
C15B C16B C17B C18B 179.9(3) . . . . ?
C15B C16B C21B C12B -0.2(4) . . . . ?
C15B C16B C21B C20B 179.8(2) . . . . ?
C16B C17B C18B C19B 0.6(4) . . . . ?
C17B C16B C21B C12B -179.6(2) . . . . ?
C17B C16B C21B C20B 0.5(4) . . . . ?
C17B C18B C19B C6B 178.8(3) . . . . ?
C17B C18B C19B C20B -0.1(4) . . . . ?
C18B C19B C20B C9B 178.7(2) . . . . ?
C18B C19B C20B C21B -0.1(4) . . . . ?
C19B C6B C7B C5B 176.0(2) . . . . ?
C19B C6B C7B C8B -0.1(4) . . . . ?
C19B C20B C21B C12B -180.0(2) . . . . ?
C19B C20B C21B C16B 0.0(4) . . . . ?
C20B C9B C10B C11B -0.4(4) . . . . ?
C21B C12B C13B C14B 0.9(4) . . . . ?
C21B C16B C17B C18B -0.7(4) . . . . ?
C22B C23B C24B Fe1C 58.75(19) . . . . ?
C22B C23B C24B C25B 0.0(3) . . . . ?
C23B C22B C26B Fe1C -59.30(19) . . . . ?
C23B C22B C26B C14B -177.5(2) . . . . ?
C23B C22B C26B C25B -0.2(3) . . . . ?
C23B C24B C25B Fe1C 59.34(19) . . . . ?
C23B C24B C25B C26B -0.2(3) . . . . ?
C24B C25B C26B Fe1C 59.82(19) . . . . ?
C24B C25B C26B C14B 177.5(3) . . . . ?
C24B C25B C26B C22B 0.2(3) . . . . ?
C26B C14B C15B C16B -179.9(2) . . . . ?
C26B C22B C23B Fe1C 58.85(19) . . . . ?
C26B C22B C23B C24B 0.1(3) . . . . ?
C1C C2C C3C Fe1C -59.24(19) . . . . ?
C1C C2C C3C C4C -0.2(3) . . . . ?
C1C C5C C7C C6C 22.4(4) . . . . ?
C1C C5C C7C C8C -156.7(3) . . . . ?
C2C C1C C5C Fe1C 59.13(19) . . . . ?
C2C C1C C5C C4C 0.3(3) . . . . ?
C2C C1C C5C C7C 177.9(3) . . . . ?
C2C C3C C4C Fe1C -59.32(19) . . . . ?
C2C C3C C4C C5C 0.4(3) . . . . ?
C3C C4C C5C Fe1C -59.51(19) . . . . ?
C3C C4C C5C C1C -0.4(3) . . . . ?
C3C C4C C5C C7C -177.9(3) . . . . ?
C4C C5C C7C C6C -160.5(3) . . . . ?
C4C C5C C7C C8C 20.4(4) . . . . ?
C5C C1C C2C Fe1C -59.25(19) . . . . ?
C5C C1C C2C C3C -0.1(3) . . . . ?
C5C C7C C8C C9C 176.7(2) . . . . ?
C6C C7C C8C C9C -2.4(4) . . . . ?
C6C C19C C20C C9C -2.9(4) . . . . ?
C6C C19C C20C C21C 176.9(3) . . . . ?
C7C C6C C19C C18C 179.7(3) . . . . ?
C7C C6C C19C C20C 0.0(4) . . . . ?
C7C C8C C9C C10C 179.5(2) . . . . ?
C7C C8C C9C C20C -0.4(4) . . . . ?
C8C C9C C10C C11C 177.9(2) . . . . ?
C8C C9C C20C C19C 3.0(4) . . . . ?
C8C C9C C20C C21C -176.7(2) . . . . ?
C9C C10C C11C C12C -1.1(4) . . . . ?
C9C C20C C21C C12C -1.4(4) . . . . ?
C9C C20C C21C C16C 178.8(2) . . . . ?
C10C C9C C20C C19C -176.9(2) . . . . ?
C10C C9C C20C C21C 3.4(4) . . . . ?
C10C C11C C12C C13C -176.5(2) . . . . ?
C10C C11C C12C C21C 3.1(4) . . . . ?
C11C C12C C13C C14C 179.5(2) . . . . ?
C11C C12C C21C C16C 178.0(2) . . . . ?
C11C C12C C21C C20C -1.8(4) . . . . ?
C12C C13C C14C C15C 1.9(4) . . . . ?
C12C C13C C14C C26C 178.9(2) . . . . ?
C13C C12C C21C C16C -2.3(4) . . . . ?
C13C C12C C21C C20C 177.9(2) . . . . ?
C13C C14C C15C C16C -1.1(4) . . . . ?
C13C C14C C26C Fe1A 72.2(3) . . . . ?
C13C C14C C26C C22C 163.3(3) . . . . ?
C13C C14C C26C C25C -18.9(4) . . . . ?
C14C C15C C16C C17C 177.9(3) . . . . ?
C14C C15C C16C C21C -1.5(4) . . . . ?
C15C C14C C26C Fe1A -110.8(3) . . . . ?
C15C C14C C26C C22C -19.7(4) . . . . ?
C15C C14C C26C C25C 158.0(3) . . . . ?
C15C C16C C17C C18C 178.2(3) . . . . ?
C15C C16C C21C C12C 3.2(4) . . . . ?
C15C C16C C21C C20C -177.0(2) . . . . ?
C16C C17C C18C C19C -1.5(5) . . . . ?
C17C C16C C21C C12C -176.3(2) . . . . ?
C17C C16C C21C C20C 3.6(4) . . . . ?
C17C C18C C19C C6C -175.6(3) . . . . ?
C17C C18C C19C C20C 4.1(4) . . . . ?
C18C C19C C20C C9C 177.4(2) . . . . ?
C18C C19C C20C C21C -2.8(4) . . . . ?
C19C C6C C7C C5C -176.5(3) . . . . ?
C19C C6C C7C C8C 2.6(4) . . . . ?
C19C C20C C21C C12C 178.9(2) . . . . ?
C19C C20C C21C C16C -0.9(4) . . . . ?
C20C C9C C10C C11C -2.2(4) . . . . ?
C21C C12C C13C C14C -0.2(4) . . . . ?
C21C C16C C17C C18C -2.4(4) . . . . ?
C22C C23C C24C Fe1A 59.7(2) . . . . ?
C22C C23C C24C C25C 0.2(3) . . . . ?
C23C C22C C26C Fe1A -59.17(19) . . . . ?
C23C C22C C26C C14C 177.3(3) . . . . ?
C23C C22C C26C C25C -0.8(3) . . . . ?
C23C C24C C25C Fe1A 59.1(2) . . . . ?
C23C C24C C25C C26C -0.7(3) . . . . ?
C24C C25C C26C Fe1A 59.34(19) . . . . ?
C24C C25C C26C C14C -177.2(3) . . . . ?
C24C C25C C26C C22C 0.9(3) . . . . ?
C26C C14C C15C C16C -178.1(2) . . . . ?
C26C C22C C23C Fe1A 59.89(19) . . . . ?
C26C C22C C23C C24C 0.3(3) . . . . ?
O1D C1D C2D C3D -45.6(8) . . . . ?
O1E C1E C2E C3E 1.4(14) . . . . ?
C1D O1D C4D C3D -17.1(8) . . . . ?
C1D C2D C3D C4D 36.1(9) . . . . ?
C2D C3D C4D O1D -14.2(10) . . . . ?
C4D O1D C1D C2D 32.7(6) . . . . ?
C1E O1E C4E C3E -29.2(14) . . . . ?
C1E C2E C3E C4E -19.9(15) . . . . ?
C2E C3E C4E O1E 29.3(14) . . . . ?
C4E O1E C1E C2E 18.4(14) . . . . ?
O1F C1F C2F C3F 41.4(11) . . . . ?
O1G C1G C2G C3G 4(3) . . . . ?
C1F O1F C4F C3F 8.2(12) . . . . ?
C1F C2F C3F C4F -36.5(17) . . . . ?
C2F C3F C4F O1F 17.7(18) . . . . ?
C4F O1F C1F C2F -30.3(7) . . . . ?
C1G O1G C4G C3G -40(2) . . . . ?
C1G C2G C3G C4G -28(4) . . . . ?
C2G C3G C4G O1G 44(3) . . . . ?
C4G O1G C1G C2G 21.4(19) . . . . ?
O1H C1H C2H C3H 22(2) . . . . ?
O1I C1I C2I C3I -25.6(6) . . . . ?
C1H O1H C4H C3H -13.9(18) . . . . ?
C1H C2H C3H C4H -30.7(19) . . . . ?
C2H C3H C4H O1H 27.9(18) . . . . ?
C4H O1H C1H C2H -5.4(19) . . . . ?
C1I O1I C4I C3I -26.0(7) . . . . ?
C1I C2I C3I C4I 10.4(6) . . . . ?
C2I C3I C4I O1I 8.5(7) . . . . ?
C4I O1I C1I C2I 32.4(6) . . . . ?
O1K C1K C2K C3J 35.7(6) . . . . ?
O1K C1K C2K C3K 16(3) . . . . ?
C1K O1K C4K C3J -12.0(7) . . . . ?
C1K O1K C4K C3K 10(3) . . . . ?
C1K C2K C3K C4K -10(4) . . . . ?
C2K C3J C4K O1K 33.6(9) . . . . ?
C2K C3K C4K O1K 0(4) . . . . ?
C4K O1K C1K C2K -15.9(4) . . . . ?
C4K C3J C2K C1K -41.5(9) . . . . ?
O1L C1L C2L C3L 1.7(17) . . . . ?
O1M C1M C2M C3M 18.7(11) . . . . ?
C1L O1L C4L C3L 1(2) . . . . ?
C1L C2L C3L C4L -1.2(17) . . . . ?
C2L C3L C4L O1L 0(2) . . . . ?
C4L O1L C1L C2L -2(2) . . . . ?
C1M O1M C4M C3M -26.0(10) . . . . ?
C1M C2M C3M C4M -33.9(11) . . . . ?
C2M C3M C4M O1M 36.3(10) . . . . ?
C4M O1M C1M C2M 4.1(11) . . . . ?
